data_7039887
loop_
_publ_author_name
'Gl\"aser, Steve'
'Mede, Ralf'
'G\"orls, Helmar'
'Seupel, Susanne'
'Bohlender, Carmen'
'Wyrwa, Ralf'
'Schirmer, Sina'
'Dochow, Sebastian'
'Reddy, Gandra Upendar'
'Popp, J\"urgen'
'Westerhausen, Matthias'
'Schiller, Alexander'

_publ_section_title
;
 Remote-controlled delivery of CO via photoactive CO-releasing materials
 on a fiber optical device.
;
_journal_issue 33
_journal_name_full 'Dalton transactions (Cambridge, England : 2003)'
_journal_page_first 13222
_journal_page_last 13233
_journal_paper_doi 10.1039/c6dt02011a
_journal_volume 45
_journal_year 2016
_chemical_formula_moiety 'C28 H36 Mn4 O12 S4'
_chemical_formula_sum 'C28 H36 Mn4 O12 S4'
_chemical_formula_weight 912.57
_chemical_name_systematic
; 
 ? 
;
_space_group_IT_number 14
_symmetry_cell_setting monoclinic
_symmetry_space_group_name_Hall '-P 2ybc'
_symmetry_space_group_name_H-M 'P 1 21/c 1'
_atom_sites_solution_hydrogens geom
_atom_sites_solution_primary direct
_atom_sites_solution_secondary difmap
_audit_creation_method SHELXL-97
_audit_update_record
;
2016-04-12 deposited with the CCDC.
2016-06-14 downloaded from the CCDC.
;
_cell_angle_alpha 90
_cell_angle_beta 91.582(2)
_cell_angle_gamma 90
_cell_formula_units_Z 24
_cell_length_a 19.1734(9)
_cell_length_b 18.1618(9)
_cell_length_c 65.709(3)
_cell_measurement_reflns_used 131404
_cell_measurement_temperature 413(2)
_cell_measurement_theta_max 27.92
_cell_measurement_theta_min 1.65
_cell_volume 22872.7(19)
_computing_cell_refinement DENZO
_computing_data_collection COLLECT
_computing_data_reduction DENZO
_computing_molecular_graphics SHELXTL/PC
_computing_publication_material SHELXL-97
_computing_structure_refinement 'SHELXL-97 (Sheldrick, 2008)'
_computing_structure_solution 'SHELXS-97 (Sheldrick, 2008)'
_diffrn_ambient_temperature 413(2)
_diffrn_measured_fraction_theta_full 0.966
_diffrn_measured_fraction_theta_max 0.966
_diffrn_measurement_device_type KappaCCD
_diffrn_measurement_method 'phi- + omega-scan'
_diffrn_radiation_monochromator graphite
_diffrn_radiation_source 'fine-focus sealed tube'
_diffrn_radiation_type MoK\a
_diffrn_radiation_wavelength 0.71073
_diffrn_reflns_av_R_equivalents 0.0711
_diffrn_reflns_av_sigmaI/netI 0.0992
_diffrn_reflns_limit_h_max 25
_diffrn_reflns_limit_h_min -25
_diffrn_reflns_limit_k_max 15
_diffrn_reflns_limit_k_min -23
_diffrn_reflns_limit_l_max 86
_diffrn_reflns_limit_l_min -73
_diffrn_reflns_number 131404
_diffrn_reflns_theta_full 27.92
_diffrn_reflns_theta_max 27.92
_diffrn_reflns_theta_min 1.65
_exptl_absorpt_coefficient_mu 1.568
_exptl_absorpt_correction_T_max 0.7456
_exptl_absorpt_correction_T_min 0.6785
_exptl_absorpt_correction_type multi-scan
_exptl_absorpt_process_details 'SADABS, Bruker-AXS, 2002'
_exptl_crystal_colour colourless
_exptl_crystal_density_diffrn 1.590
_exptl_crystal_density_method 'not measured'
_exptl_crystal_description prism
_exptl_crystal_F_000 11136
_exptl_crystal_size_max 0.088
_exptl_crystal_size_mid 0.065
_exptl_crystal_size_min 0.056
_refine_diff_density_max 1.102
_refine_diff_density_min -1.816
_refine_diff_density_rms 0.115
_refine_ls_extinction_method none
_refine_ls_goodness_of_fit_ref 1.030
_refine_ls_hydrogen_treatment constr
_refine_ls_matrix_type full
_refine_ls_number_parameters 2594
_refine_ls_number_reflns 52908
_refine_ls_number_restraints 8
_refine_ls_restrained_S_all 1.030
_refine_ls_R_factor_all 0.1154
_refine_ls_R_factor_gt 0.0598
_refine_ls_shift/su_max 0.003
_refine_ls_shift/su_mean 0.001
_refine_ls_structure_factor_coef Fsqd
_refine_ls_weighting_details 'calc w=1/[\s^2^(Fo^2^)+(0.0327P)^2^+26.9588P] where P=(Fo^2^+2Fc^2^)/3'
_refine_ls_weighting_scheme calc
_refine_ls_wR_factor_gt 0.1092
_refine_ls_wR_factor_ref 0.1276
_reflns_number_gt 32730
_reflns_number_total 52908
_reflns_threshold_expression >2sigma(I)
_cod_data_source_file c6dt02011a2.cif
_cod_data_source_block FO5604
_cod_depositor_comments 'Adding full bibliography for 7039886--7039887.cif.'
_cod_original_cell_volume 22873(2)
_cod_original_sg_symbol_H-M 'P 21/c'
_cod_database_code 7039887

loop_
_symmetry_equiv_pos_as_xyz
'x, y, z'
'-x, y+1/2, -z+1/2'
'-x, -y, -z'
'x, -y-1/2, z-1/2'

loop_
_atom_site_label
_atom_site_type_symbol
_atom_site_fract_x
_atom_site_fract_y
_atom_site_fract_z
_atom_site_U_iso_or_equiv
_atom_site_adp_type
_atom_site_occupancy
_atom_site_symmetry_multiplicity
_atom_site_calc_flag
_atom_site_refinement_flags
_atom_site_disorder_assembly
_atom_site_disorder_group
Mn1A Mn 0.70191(3) 0.54567(3) 0.438562(10) 0.01871(15) Uani 1 1 d . . .
Mn2A Mn 0.89202(3) 0.52167(3) 0.443656(10) 0.01678(14) Uani 1 1 d . . .
Mn3A Mn 0.81534(3) 0.70387(3) 0.449522(10) 0.01863(15) Uani 1 1 d . . .
Mn4A Mn 0.78952(3) 0.56209(4) 0.488098(10) 0.01899(15) Uani 1 1 d . . .
S1A S 0.78760(5) 0.48434(6) 0.459286(17) 0.0181(2) Uani 1 1 d . . .
S2A S 0.80784(5) 0.59956(6) 0.428031(17) 0.0177(2) Uani 1 1 d . . .
S3A S 0.87957(5) 0.61420(6) 0.468906(17) 0.0175(2) Uani 1 1 d . . .
S4A S 0.72503(5) 0.63428(6) 0.464348(17) 0.0195(2) Uani 1 1 d . . .
O1A O 0.68857(18) 0.42374(19) 0.40889(6) 0.0410(9) Uani 1 1 d . . .
O2A O 0.57777(16) 0.4946(2) 0.46023(5) 0.0396(9) Uani 1 1 d . . .
O3A O 0.62136(16) 0.64109(18) 0.41023(5) 0.0359(9) Uani 1 1 d . . .
O4A O 0.98787(16) 0.43397(17) 0.47008(5) 0.0318(8) Uani 1 1 d . . .
O5A O 0.88570(19) 0.40302(18) 0.41290(5) 0.0433(10) Uani 1 1 d . . .
O6A O 1.00575(16) 0.59126(18) 0.42141(5) 0.0345(8) Uani 1 1 d . . .
O7A O 0.72959(17) 0.79187(18) 0.42055(5) 0.0392(9) Uani 1 1 d . . .
O8A O 0.80961(17) 0.82175(18) 0.48063(5) 0.0343(8) Uani 1 1 d . . .
O9A O 0.93755(16) 0.76053(17) 0.42814(5) 0.0322(8) Uani 1 1 d . . .
O10A O 0.66242(16) 0.49808(19) 0.50553(5) 0.0360(9) Uani 1 1 d . . .
O11A O 0.79595(17) 0.67897(19) 0.51934(5) 0.0397(9) Uani 1 1 d . . .
O12A O 0.88571(16) 0.47188(18) 0.51374(5) 0.0341(8) Uani 1 1 d . . .
C1A C 0.7811(2) 0.3853(2) 0.46276(8) 0.0299(12) Uani 1 1 d . . .
H1AA H 0.7914 0.3617 0.4499 0.036 Uiso 1 1 calc R . .
H1AB H 0.8169 0.3702 0.4726 0.036 Uiso 1 1 calc R . .
C2A C 0.7134(2) 0.3571(3) 0.46957(9) 0.0401(14) Uani 1 1 d . . .
H2AA H 0.6772 0.3700 0.4596 0.048 Uiso 1 1 calc R . .
H2AB H 0.7022 0.3803 0.4824 0.048 Uiso 1 1 calc R . .
C3A C 0.7149(3) 0.2734(3) 0.47237(10) 0.0537(18) Uani 1 1 d . . .
H3AA H 0.7250 0.2502 0.4595 0.064 Uiso 1 1 calc R . .
H3AB H 0.7520 0.2605 0.4821 0.064 Uiso 1 1 calc R . .
C4A C 0.6467(3) 0.2447(3) 0.47981(12) 0.079(2) Uani 1 1 d . . .
H4AA H 0.6500 0.1925 0.4819 0.118 Uiso 1 1 calc R . .
H4AB H 0.6103 0.2550 0.4699 0.118 Uiso 1 1 calc R . .
H4AC H 0.6361 0.2683 0.4924 0.118 Uiso 1 1 calc R . .
C5A C 0.8158(2) 0.6249(2) 0.40152(6) 0.0221(10) Uani 1 1 d . . .
H5AA H 0.7781 0.6584 0.3978 0.027 Uiso 1 1 calc R . .
H5AB H 0.8593 0.6513 0.4000 0.027 Uiso 1 1 calc R . .
C6A C 0.8140(2) 0.5614(2) 0.38673(7) 0.0261(11) Uani 1 1 d . . .
H6AA H 0.7731 0.5314 0.3891 0.031 Uiso 1 1 calc R . .
H6AB H 0.8550 0.5308 0.3891 0.031 Uiso 1 1 calc R . .
C7A C 0.8122(2) 0.5880(3) 0.36480(7) 0.0294(11) Uani 1 1 d . . .
H7AA H 0.8517 0.6204 0.3628 0.035 Uiso 1 1 calc R . .
H7AB H 0.7700 0.6164 0.3623 0.035 Uiso 1 1 calc R . .
C8A C 0.8144(3) 0.5250(3) 0.34944(8) 0.0466(15) Uani 1 1 d . . .
H8AA H 0.8138 0.5448 0.3359 0.070 Uiso 1 1 calc R . .
H8AB H 0.7746 0.4938 0.3510 0.070 Uiso 1 1 calc R . .
H8AC H 0.8563 0.4969 0.3517 0.070 Uiso 1 1 calc R . .
C9A C 0.9556(2) 0.6383(2) 0.48478(7) 0.0214(10) Uani 1 1 d . . .
H9AA H 0.9395 0.6575 0.4976 0.026 Uiso 1 1 calc R . .
H9AB H 0.9817 0.5937 0.4878 0.026 Uiso 1 1 calc R . .
C10A C 1.0045(2) 0.6939(2) 0.47578(7) 0.0232(10) Uani 1 1 d . . .
H10A H 0.9792 0.7392 0.4730 0.028 Uiso 1 1 calc R . .
H10B H 1.0212 0.6752 0.4630 0.028 Uiso 1 1 calc R . .
C11A C 1.0665(2) 0.7104(2) 0.48998(7) 0.0249(11) Uani 1 1 d . . .
H11A H 1.0497 0.7208 0.5035 0.030 Uiso 1 1 calc R . .
H11B H 1.0959 0.6671 0.4910 0.030 Uiso 1 1 calc R . .
C12A C 1.1096(2) 0.7747(3) 0.48301(8) 0.0348(12) Uani 1 1 d . . .
H12A H 1.1490 0.7812 0.4922 0.052 Uiso 1 1 calc R . .
H12B H 1.0817 0.8186 0.4829 0.052 Uiso 1 1 calc R . .
H12C H 1.1257 0.7653 0.4695 0.052 Uiso 1 1 calc R . .
C13A C 0.6523(2) 0.6810(3) 0.47597(7) 0.0297(11) Uani 1 1 d . . .
H13A H 0.6199 0.6440 0.4806 0.036 Uiso 1 1 calc R . .
H13B H 0.6699 0.7073 0.4879 0.036 Uiso 1 1 calc R . .
C14A C 0.6129(2) 0.7342(3) 0.46264(8) 0.0381(13) Uani 1 1 d . . .
H14A H 0.5936 0.7083 0.4509 0.046 Uiso 1 1 calc R . .
H14B H 0.6448 0.7714 0.4578 0.046 Uiso 1 1 calc R . .
C15A C 0.5541(2) 0.7713(3) 0.47391(9) 0.0420(14) Uani 1 1 d . . .
H15A H 0.5208 0.7339 0.4777 0.050 Uiso 1 1 calc R . .
H15B H 0.5734 0.7927 0.4864 0.050 Uiso 1 1 calc R . .
C16A C 0.5169(4) 0.8284(4) 0.46258(11) 0.089(3) Uani 1 1 d . . .
H16A H 0.4775 0.8443 0.4701 0.133 Uiso 1 1 calc R . .
H16B H 0.5012 0.8092 0.4496 0.133 Uiso 1 1 calc R . .
H16C H 0.5475 0.8694 0.4605 0.133 Uiso 1 1 calc R . .
C17A C 0.6950(2) 0.4709(3) 0.42010(7) 0.0259(11) Uani 1 1 d . . .
C18A C 0.6260(2) 0.5124(3) 0.45161(7) 0.0266(11) Uani 1 1 d . . .
C19A C 0.6511(2) 0.6047(2) 0.42180(7) 0.0241(10) Uani 1 1 d . . .
C20A C 0.9506(2) 0.4672(2) 0.45988(7) 0.0225(10) Uani 1 1 d . . .
C21A C 0.8874(2) 0.4497(2) 0.42469(7) 0.0258(11) Uani 1 1 d . . .
C22A C 0.9625(2) 0.5645(2) 0.43059(7) 0.0224(10) Uani 1 1 d . . .
C23A C 0.7612(2) 0.7579(3) 0.43224(8) 0.0289(11) Uani 1 1 d . . .
C24A C 0.8138(2) 0.7760(2) 0.46882(7) 0.0251(11) Uani 1 1 d . . .
C25A C 0.8913(2) 0.7391(2) 0.43696(7) 0.0237(10) Uani 1 1 d . . .
C26A C 0.7122(2) 0.5223(2) 0.49879(7) 0.0233(10) Uani 1 1 d . . .
C27A C 0.7931(2) 0.6337(3) 0.50714(8) 0.0277(11) Uani 1 1 d . . .
C28A C 0.8480(2) 0.5056(2) 0.50367(7) 0.0234(10) Uani 1 1 d . . .
Mn1B Mn 0.61536(3) 0.82142(3) 0.218630(10) 0.01960(15) Uani 1 1 d . . .
Mn2B Mn 0.61634(3) 1.02059(3) 0.225215(10) 0.01795(15) Uani 1 1 d . . .
Mn3B Mn 0.73634(3) 0.90579(4) 0.255641(11) 0.01990(15) Uani 1 1 d . . .
Mn4B Mn 0.54927(3) 0.90374(4) 0.265156(10) 0.01962(15) Uani 1 1 d . . .
S1B S 0.54213(5) 0.91814(6) 0.229227(17) 0.0180(2) Uani 1 1 d . . .
S2B S 0.69525(5) 0.92075(6) 0.221521(17) 0.0184(2) Uani 1 1 d . . .
S3B S 0.64102(5) 0.98773(6) 0.259577(17) 0.0185(2) Uani 1 1 d . . .
S4B S 0.63919(5) 0.82434(6) 0.254199(18) 0.0205(2) Uani 1 1 d . . .
O1B O 0.72610(17) 0.71518(18) 0.20882(5) 0.0394(9) Uani 1 1 d . . .
O2B O 0.57697(18) 0.84590(19) 0.17527(5) 0.0389(9) Uani 1 1 d . . .
O3B O 0.51421(17) 0.69874(18) 0.22193(5) 0.0372(9) Uani 1 1 d . . .
O4B O 0.71392(17) 1.14596(17) 0.22333(5) 0.0387(9) Uani 1 1 d . . .
O5B O 0.58811(18) 1.0337(2) 0.18100(5) 0.0430(9) Uani 1 1 d . . .
O6B O 0.50294(17) 1.12479(18) 0.23383(6) 0.0418(10) Uani 1 1 d . . .
O7B O 0.83336(16) 0.78418(18) 0.24708(6) 0.0405(10) Uani 1 1 d . . .
O8B O 0.7707(2) 0.8945(2) 0.29984(6) 0.0494(10) Uani 1 1 d . . .
O9B O 0.84195(15) 1.02164(17) 0.24955(5) 0.0300(8) Uani 1 1 d . . .
O10B O 0.58456(17) 0.89099(19) 0.30898(5) 0.0392(9) Uani 1 1 d . . .
O11B O 0.44333(16) 0.78570(17) 0.26610(5) 0.0338(8) Uani 1 1 d . . .
O12B O 0.45068(16) 1.02478(18) 0.27327(5) 0.0340(8) Uani 1 1 d . . .
C1B C 0.4582(2) 0.9318(2) 0.21600(7) 0.0221(10) Uani 1 1 d . . .
H1BA H 0.4329 0.9701 0.2230 0.027 Uiso 1 1 calc R . .
H1BB H 0.4666 0.9492 0.2023 0.027 Uiso 1 1 calc R . .
C2B C 0.4128(2) 0.8638(2) 0.21460(7) 0.0262(11) Uani 1 1 d . . .
H2BA H 0.4037 0.8461 0.2282 0.031 Uiso 1 1 calc R . .
H2BB H 0.4373 0.8253 0.2075 0.031 Uiso 1 1 calc R . .
C3B C 0.3432(2) 0.8802(3) 0.20337(8) 0.0320(12) Uani 1 1 d . . .
H3BA H 0.3125 0.8381 0.2047 0.038 Uiso 1 1 calc R . .
H3BB H 0.3213 0.9220 0.2098 0.038 Uiso 1 1 calc R . .
C4B C 0.3510(3) 0.8966(3) 0.18113(8) 0.0459(15) Uani 1 1 d . . .
H4BA H 0.3062 0.9080 0.1751 0.069 Uiso 1 1 calc R . .
H4BB H 0.3701 0.8543 0.1745 0.069 Uiso 1 1 calc R . .
H4BC H 0.3818 0.9378 0.1796 0.069 Uiso 1 1 calc R . .
C5B C 0.7625(2) 0.9239(2) 0.20227(7) 0.0256(11) Uani 1 1 d . . .
H5BA H 0.8017 0.8938 0.2068 0.031 Uiso 1 1 calc R . .
H5BB H 0.7438 0.9027 0.1897 0.031 Uiso 1 1 calc R . .
C6B C 0.7885(2) 1.0015(3) 0.19794(8) 0.0352(12) Uani 1 1 d . . .
H6BA H 0.8002 1.0257 0.2107 0.042 Uiso 1 1 calc R . .
H6BB H 0.7512 1.0293 0.1913 0.042 Uiso 1 1 calc R . .
C7B C 0.8530(2) 1.0023(3) 0.18438(8) 0.0398(13) Uani 1 1 d . . .
H7BA H 0.8474 0.9646 0.1740 0.048 Uiso 1 1 calc R . .
H7BB H 0.8554 1.0495 0.1776 0.048 Uiso 1 1 calc R . .
C8B C 0.9201(2) 0.9892(3) 0.19609(8) 0.0469(15) Uani 1 1 d . . .
H8BA H 0.9583 0.9914 0.1870 0.070 Uiso 1 1 calc R . .
H8BB H 0.9189 0.9416 0.2024 0.070 Uiso 1 1 calc R . .
H8BC H 0.9260 1.0264 0.2064 0.070 Uiso 1 1 calc R . .
C9B C 0.6461(2) 1.0617(2) 0.27840(7) 0.0276(11) Uani 1 1 d . . .
H9BA H 0.6108 1.0982 0.2749 0.033 Uiso 1 1 calc R . .
H9BB H 0.6353 1.0416 0.2916 0.033 Uiso 1 1 calc R . .
C10B C 0.7162(2) 1.0991(2) 0.27992(7) 0.0273(11) Uani 1 1 d D . .
H10C H 0.7290 1.1159 0.2665 0.033 Uiso 1 1 calc R . .
H10D H 0.7511 1.0639 0.2846 0.033 Uiso 1 1 calc R . .
C11B C 0.7160(2) 1.1649(2) 0.29454(7) 0.0337(12) Uani 1 1 d D . .
H11C H 0.6849 1.2025 0.2891 0.040 Uiso 1 1 calc R . .
H11D H 0.6983 1.1491 0.3075 0.040 Uiso 1 1 calc R . .
C12B C 0.7881(3) 1.1975(3) 0.29790(9) 0.0475(15) Uani 1 1 d . . .
H12D H 0.7852 1.2402 0.3064 0.071 Uiso 1 1 calc R . .
H12E H 0.8067 1.2113 0.2850 0.071 Uiso 1 1 calc R . .
H12F H 0.8182 1.1617 0.3044 0.071 Uiso 1 1 calc R . .
C13B C 0.6477(2) 0.7322(2) 0.26503(8) 0.0307(12) Uani 1 1 d . B .
H13C H 0.6049 0.7052 0.2620 0.037 Uiso 1 1 calc R . .
H13D H 0.6852 0.7068 0.2583 0.037 Uiso 1 1 calc R . .
C14B C 0.6619(4) 0.7299(3) 0.28745(11) 0.075(2) Uiso 1 1 d D . .
H14C H 0.6333 0.7668 0.2939 0.091 Uiso 0.50 1 calc PR A 1
H14D H 0.7104 0.7429 0.2901 0.091 Uiso 0.50 1 calc PR A 1
H1O4 H 0.6201 0.7411 0.2949 0.091 Uiso 0.50 1 calc PR A 2
H1P4 H 0.6982 0.7647 0.2914 0.091 Uiso 0.50 1 calc PR A 2
C15B C 0.6475(5) 0.6549(4) 0.29719(17) 0.044(3) Uiso 0.50 1 d PD B 1
H15D H 0.6467 0.6604 0.3119 0.053 Uiso 0.50 1 calc PR B 1
H15C H 0.6021 0.6372 0.2925 0.053 Uiso 0.50 1 calc PR B 1
C16B C 0.7035(6) 0.5987(6) 0.2917(2) 0.069(4) Uiso 0.50 1 d PD B 1
H16D H 0.6934 0.5523 0.2980 0.104 Uiso 0.50 1 calc PR B 1
H16E H 0.7484 0.6158 0.2965 0.104 Uiso 0.50 1 calc PR B 1
H16F H 0.7038 0.5926 0.2772 0.104 Uiso 0.50 1 calc PR B 1
C15T C 0.6858(9) 0.6504(5) 0.2914(2) 0.110(6) Uiso 0.50 1 d PD B 2
H1O5 H 0.6730 0.6204 0.2796 0.132 Uiso 0.50 1 calc PR B 2
H1P5 H 0.7362 0.6494 0.2930 0.132 Uiso 0.50 1 calc PR B 2
C16T C 0.6533(6) 0.6174(6) 0.31031(17) 0.052 Uiso 0.50 1 d PD B 2
H1O6 H 0.6702 0.5681 0.3123 0.079 Uiso 0.50 1 calc PR B 2
H1P6 H 0.6034 0.6165 0.3085 0.079 Uiso 0.50 1 calc PR B 2
H1Q6 H 0.6658 0.6469 0.3220 0.079 Uiso 0.50 1 calc PR B 2
C17B C 0.6834(2) 0.7564(2) 0.21274(7) 0.0266(11) Uani 1 1 d . . .
C18B C 0.5932(2) 0.8357(2) 0.19203(8) 0.0274(11) Uani 1 1 d . . .
C19B C 0.5521(2) 0.7475(2) 0.22055(7) 0.0264(11) Uani 1 1 d . . .
C20B C 0.6781(2) 1.0959(2) 0.22437(7) 0.0249(10) Uani 1 1 d . . .
C21B C 0.5992(2) 1.0281(2) 0.19827(8) 0.0249(11) Uani 1 1 d . . .
C22B C 0.5476(2) 1.0843(2) 0.23088(7) 0.0256(11) Uani 1 1 d . . .
C23B C 0.7963(2) 0.8323(2) 0.25016(7) 0.0255(11) Uani 1 1 d . . .
C24B C 0.7562(2) 0.8988(3) 0.28277(8) 0.0301(12) Uani 1 1 d . . .
C25B C 0.8010(2) 0.9767(2) 0.25249(7) 0.0226(10) Uani 1 1 d . . .
C26B C 0.5706(2) 0.8950(2) 0.29192(8) 0.0252(11) Uani 1 1 d . . .
C27B C 0.4840(2) 0.8319(3) 0.26583(7) 0.0249(11) Uani 1 1 d . . .
C28B C 0.4875(2) 0.9773(2) 0.27014(7) 0.0242(10) Uani 1 1 d . . .
Mn1C Mn 1.29489(3) 0.49750(3) 0.390129(10) 0.01881(15) Uani 1 1 d . . .
Mn2C Mn 1.27638(3) 0.69500(4) 0.382980(11) 0.02224(16) Uani 1 1 d . . .
Mn3C Mn 1.21405(3) 0.61065(4) 0.429193(11) 0.02050(15) Uani 1 1 d . . .
Mn4C Mn 1.40202(3) 0.62159(4) 0.421088(11) 0.02160(16) Uani 1 1 d . . .
S1C S 1.36400(5) 0.60427(6) 0.386711(17) 0.0197(2) Uani 1 1 d . . .
S2C S 1.21069(5) 0.59226(6) 0.393432(17) 0.0187(2) Uani 1 1 d . . .
S3C S 1.31152(5) 0.53332(6) 0.424566(17) 0.0193(2) Uani 1 1 d . . .
S4C S 1.29906(5) 0.69549(6) 0.418564(18) 0.0217(2) Uani 1 1 d . . .
O1C O 1.27718(19) 0.4774(2) 0.34596(6) 0.0473(10) Uani 1 1 d . . .
O2C O 1.19634(18) 0.37777(19) 0.39892(6) 0.0436(10) Uani 1 1 d . . .
O3C O 1.41267(18) 0.39343(18) 0.38850(6) 0.0411(9) Uani 1 1 d . . .
O4C O 1.24456(19) 0.6640(2) 0.33956(6) 0.0428(10) Uani 1 1 d . . .
O5C O 1.16609(17) 0.80854(18) 0.38567(6) 0.0448(10) Uani 1 1 d . . .
O6C O 1.38082(17) 0.80831(18) 0.37317(6) 0.0396(9) Uani 1 1 d . . .
O7C O 1.10506(15) 0.72557(17) 0.42948(5) 0.0310(8) Uani 1 1 d . . .
O8C O 1.24075(17) 0.62936(19) 0.47335(5) 0.0383(9) Uani 1 1 d . . .
O9C O 1.11825(17) 0.48732(18) 0.43740(6) 0.0385(9) Uani 1 1 d . . .
O10C O 1.49757(17) 0.74335(18) 0.41102(6) 0.0440(10) Uani 1 1 d . . .
O11C O 1.51380(15) 0.51058(17) 0.41848(5) 0.0330(8) Uani 1 1 d . . .
O12C O 1.42820(19) 0.6317(2) 0.46557(6) 0.0479(10) Uani 1 1 d . . .
C1C C 1.4275(2) 0.6085(3) 0.36670(8) 0.0325(12) Uani 1 1 d . . .
H1CA H 1.4059 0.5892 0.3543 0.039 Uiso 1 1 calc R . .
H1CB H 1.4387 0.6598 0.3643 0.039 Uiso 1 1 calc R . .
C2C C 1.4937(2) 0.5678(3) 0.37077(8) 0.0410(14) Uani 1 1 d . . .
H2CA H 1.4829 0.5163 0.3730 0.049 Uiso 1 1 calc R . .
H2CB H 1.5155 0.5868 0.3832 0.049 Uiso 1 1 calc R . .
C3C C 1.5456(2) 0.5733(3) 0.35369(9) 0.0474(16) Uani 1 1 d . . .
H3CA H 1.5266 0.5488 0.3417 0.057 Uiso 1 1 calc R . .
H3CB H 1.5530 0.6247 0.3503 0.057 Uiso 1 1 calc R . .
C4C C 1.6143(3) 0.5386(4) 0.35987(10) 0.064(2) Uani 1 1 d . . .
H4CA H 1.6452 0.5402 0.3486 0.097 Uiso 1 1 calc R . .
H4CB H 1.6068 0.4883 0.3637 0.097 Uiso 1 1 calc R . .
H4CC H 1.6347 0.5651 0.3712 0.097 Uiso 1 1 calc R . .
C5C C 1.1272(2) 0.5726(2) 0.38060(7) 0.0262(11) Uani 1 1 d . . .
H5CA H 1.1358 0.5536 0.3671 0.031 Uiso 1 1 calc R . .
H5CB H 1.1035 0.5344 0.3881 0.031 Uiso 1 1 calc R . .
C6C C 1.0796(2) 0.6392(2) 0.37867(7) 0.0271(11) Uani 1 1 d . . .
H6CA H 1.1013 0.6759 0.3702 0.033 Uiso 1 1 calc R . .
H6CB H 1.0738 0.6607 0.3920 0.033 Uiso 1 1 calc R . .
C7C C 1.0080(2) 0.6195(3) 0.36947(8) 0.0340(12) Uani 1 1 d . . .
H7CA H 0.9879 0.5805 0.3775 0.041 Uiso 1 1 calc R . .
H7CB H 0.9777 0.6621 0.3703 0.041 Uiso 1 1 calc R . .
C8C C 1.0099(2) 0.5948(3) 0.34765(8) 0.0442(14) Uani 1 1 d . . .
H8CA H 0.9631 0.5875 0.3425 0.066 Uiso 1 1 calc R . .
H8CB H 1.0353 0.5495 0.3468 0.066 Uiso 1 1 calc R . .
H8CC H 1.0323 0.6318 0.3397 0.066 Uiso 1 1 calc R . .
C9C C 1.3186(2) 0.4610(2) 0.44384(7) 0.0290(11) Uani 1 1 d . . .
H9CA H 1.3098 0.4826 0.4570 0.035 Uiso 1 1 calc R . .
H9CB H 1.2823 0.4249 0.4411 0.035 Uiso 1 1 calc R . .
C10C C 1.3877(2) 0.4218(3) 0.44509(8) 0.0317(12) Uani 1 1 d . . .
H10E H 1.4240 0.4569 0.4489 0.038 Uiso 1 1 calc R . .
H10F H 1.3982 0.4024 0.4318 0.038 Uiso 1 1 calc R . .
C11C C 1.3886(3) 0.3596(3) 0.46032(9) 0.0478(15) Uani 1 1 d . . .
H11E H 1.3758 0.3788 0.4735 0.057 Uiso 1 1 calc R . .
H11F H 1.3538 0.3235 0.4562 0.057 Uiso 1 1 calc R . .
C12C C 1.4585(3) 0.3220(3) 0.46252(9) 0.0584(18) Uani 1 1 d . . .
H12G H 1.4555 0.2824 0.4721 0.088 Uiso 1 1 calc R . .
H12H H 1.4930 0.3568 0.4673 0.088 Uiso 1 1 calc R . .
H12I H 1.4716 0.3027 0.4496 0.088 Uiso 1 1 calc R . .
C13C C 1.2971(2) 0.7876(2) 0.42967(10) 0.0462(16) Uani 1 1 d . C .
H13E H 1.3261 0.8197 0.4217 0.055 Uiso 1 1 calc R . .
H13F H 1.2497 0.8061 0.4286 0.055 Uiso 1 1 calc R . .
C14C C 1.3213(3) 0.7919(3) 0.45147(9) 0.063(2) Uani 1 1 d . . .
H14E H 1.3028 0.7483 0.4580 0.076 Uiso 0.543(13) 1 calc PR C 1
H14F H 1.3715 0.7855 0.4514 0.076 Uiso 0.543(13) 1 calc PR C 1
H14S H 1.3674 0.7708 0.4536 0.076 Uiso 0.457(13) 1 calc PR C 2
H14T H 1.2888 0.7685 0.4605 0.076 Uiso 0.457(13) 1 calc PR C 2
C15C C 1.3090(4) 0.8524(5) 0.46540(15) 0.026(3) Uiso 0.543(13) 1 d P C 1
H15E H 1.3388 0.8469 0.4775 0.032 Uiso 0.543(13) 1 calc PR C 1
H15F H 1.2608 0.8516 0.4695 0.032 Uiso 0.543(13) 1 calc PR C 1
C16C C 1.3248(5) 0.9270(6) 0.45488(15) 0.033(3) Uiso 0.543(13) 1 d P C 1
H16J H 1.3165 0.9667 0.4642 0.050 Uiso 0.543(13) 1 calc PR C 1
H16K H 1.2949 0.9325 0.4430 0.050 Uiso 0.543(13) 1 calc PR C 1
H16L H 1.3726 0.9279 0.4510 0.050 Uiso 0.543(13) 1 calc PR C 1
C15X C 1.3217(7) 0.8831(8) 0.4539(2) 0.053(4) Uiso 0.457(13) 1 d P C 2
H15G H 1.3645 0.9037 0.4488 0.063 Uiso 0.457(13) 1 calc PR C 2
H15H H 1.2824 0.9047 0.4465 0.063 Uiso 0.457(13) 1 calc PR C 2
C16X C 1.3164(8) 0.8973(9) 0.4761(2) 0.073(6) Uiso 0.457(13) 1 d P C 2
H16M H 1.3163 0.9495 0.4785 0.109 Uiso 0.457(13) 1 calc PR C 2
H16N H 1.3555 0.8754 0.4832 0.109 Uiso 0.457(13) 1 calc PR C 2
H1Z6 H 1.2739 0.8763 0.4809 0.109 Uiso 0.457(13) 1 calc PR C 2
C17C C 1.2830(2) 0.4859(2) 0.36342(8) 0.0292(11) Uani 1 1 d . . .
C18C C 1.2348(2) 0.4243(2) 0.39573(7) 0.0246(10) Uani 1 1 d . . .
C19C C 1.3675(2) 0.4345(2) 0.38958(7) 0.0253(10) Uani 1 1 d . . .
C20C C 1.2574(2) 0.6769(2) 0.35646(8) 0.0297(12) Uani 1 1 d . . .
C21C C 1.2074(2) 0.7636(3) 0.38452(8) 0.0309(12) Uani 1 1 d . . .
C22C C 1.3397(2) 0.7651(3) 0.37722(7) 0.0282(11) Uani 1 1 d . . .
C23C C 1.1459(2) 0.6798(2) 0.42937(7) 0.0225(10) Uani 1 1 d . . .
C24C C 1.2315(2) 0.6229(2) 0.45612(8) 0.0261(11) Uani 1 1 d . . .
C25C C 1.1549(2) 0.5350(2) 0.43426(7) 0.0227(10) Uani 1 1 d . . .
C26C C 1.4606(2) 0.6966(2) 0.41523(8) 0.0275(11) Uani 1 1 d . . .
C27C C 1.4704(2) 0.5539(2) 0.41944(7) 0.0249(11) Uani 1 1 d . . .
C28C C 1.4166(2) 0.6297(3) 0.44832(8) 0.0312(12) Uani 1 1 d . . .
Mn1D Mn 0.43583(3) 1.02566(4) 0.387505(11) 0.02069(15) Uani 1 1 d . . .
Mn2D Mn 0.62248(3) 1.03320(4) 0.399264(11) 0.02175(16) Uani 1 1 d . . .
Mn3D Mn 0.55627(3) 1.08193(4) 0.348367(11) 0.02159(15) Uani 1 1 d . . .
Mn4D Mn 0.52339(3) 1.20343(4) 0.391425(11) 0.02217(16) Uani 1 1 d . . .
S1D S 0.51715(5) 1.08978(6) 0.408642(17) 0.0208(2) Uani 1 1 d . . .
S2D S 0.54318(5) 0.99021(6) 0.373574(18) 0.0213(2) Uani 1 1 d . . .
S3D S 0.46234(5) 1.12932(6) 0.367052(17) 0.0209(2) Uani 1 1 d . . .
S4D S 0.61577(5) 1.13560(6) 0.376890(18) 0.0216(2) Uani 1 1 d . . .
O1D O 0.34722(17) 0.95806(19) 0.35500(6) 0.0394(9) Uani 1 1 d . . .
O2D O 0.43139(17) 0.89246(18) 0.41307(5) 0.0355(8) Uani 1 1 d . . .
O3D O 0.31599(17) 1.08464(19) 0.40958(5) 0.0386(9) Uani 1 1 d . . .
O4D O 0.61211(19) 0.8978(2) 0.42387(6) 0.0505(11) Uani 1 1 d . . .
O5D O 0.69862(18) 1.1054(2) 0.43341(6) 0.0438(10) Uani 1 1 d . . .
O6D O 0.75078(16) 0.9798(2) 0.38011(5) 0.0404(9) Uani 1 1 d . . .
O7D O 0.68571(16) 1.02207(19) 0.33120(5) 0.0393(9) Uani 1 1 d . . .
O8D O 0.46453(17) 1.0013(2) 0.31921(5) 0.0406(9) Uani 1 1 d . . .
O9D O 0.55574(18) 1.21281(19) 0.32155(5) 0.0407(9) Uani 1 1 d . . .
O10D O 0.39640(19) 1.25466(18) 0.41180(6) 0.0441(10) Uani 1 1 d . . .
O11D O 0.6134(2) 1.2745(2) 0.42283(6) 0.0512(11) Uani 1 1 d . . .
O12D O 0.53289(18) 1.33353(19) 0.36443(6) 0.0436(10) Uani 1 1 d . . .
C1D C 0.5002(2) 1.1010(3) 0.43567(7) 0.0309(12) Uani 1 1 d . . .
H1DA H 0.5334 1.1361 0.4414 0.037 Uiso 1 1 calc R . .
H1DB H 0.4540 1.1218 0.4370 0.037 Uiso 1 1 calc R . .
C2D C 0.5044(3) 1.0332(3) 0.44768(9) 0.0559(17) Uani 1 1 d . D .
H2DA H 0.5520 1.0152 0.4475 0.067 Uiso 1 1 calc R . .
H2DB H 0.4750 0.9964 0.4411 0.067 Uiso 1 1 calc R . .
C3D C 0.4827(3) 1.0399(3) 0.47023(9) 0.0478(15) Uani 1 1 d . . .
H3DA H 0.4328 1.0482 0.4705 0.057 Uiso 0.761(10) 1 calc PR D 1
H3DB H 0.4924 0.9935 0.4771 0.057 Uiso 0.761(10) 1 calc PR D 1
H3DS H 0.4594 1.0859 0.4731 0.057 Uiso 0.239(10) 1 calc PR D 2
H3DT H 0.4551 0.9985 0.4747 0.057 Uiso 0.239(10) 1 calc PR D 2
C4D C 0.5181(4) 1.0989(5) 0.48160(13) 0.059(3) Uiso 0.761(10) 1 d P D 1
H4DA H 0.5021 1.0996 0.4953 0.089 Uiso 0.761(10) 1 calc PR D 1
H4DB H 0.5079 1.1453 0.4752 0.089 Uiso 0.761(10) 1 calc PR D 1
H4DC H 0.5676 1.0905 0.4818 0.089 Uiso 0.761(10) 1 calc PR D 1
C4Q C 0.5589(12) 1.0376(13) 0.4784(4) 0.050(8) Uiso 0.239(10) 1 d P D 2
H4QA H 0.5596 1.0411 0.4930 0.074 Uiso 0.239(10) 1 calc PR D 2
H4QB H 0.5844 1.0782 0.4729 0.074 Uiso 0.239(10) 1 calc PR D 2
H4QC H 0.5802 0.9921 0.4745 0.074 Uiso 0.239(10) 1 calc PR D 2
C5D C 0.5449(2) 0.8936(2) 0.36636(8) 0.0329(12) Uani 1 1 d . . .
H5DA H 0.5253 0.8648 0.3772 0.039 Uiso 1 1 calc R . .
H5DB H 0.5151 0.8870 0.3543 0.039 Uiso 1 1 calc R . .
C6D C 0.6155(3) 0.8642(3) 0.36206(8) 0.0394(13) Uani 1 1 d . . .
H6DA H 0.6457 0.8702 0.3740 0.047 Uiso 1 1 calc R . .
H6DB H 0.6353 0.8920 0.3510 0.047 Uiso 1 1 calc R . .
C7D C 0.6122(3) 0.7830(3) 0.35626(10) 0.0576(18) Uani 1 1 d . . .
H7DA H 0.5922 0.7550 0.3672 0.069 Uiso 1 1 calc R . .
H7DB H 0.5825 0.7769 0.3442 0.069 Uiso 1 1 calc R . .
C8D C 0.6847(4) 0.7540(4) 0.35213(13) 0.099(3) Uani 1 1 d . . .
H8DA H 0.6816 0.7036 0.3478 0.149 Uiso 1 1 calc R . .
H8DB H 0.7132 0.7572 0.3643 0.149 Uiso 1 1 calc R . .
H8DC H 0.7052 0.7830 0.3416 0.149 Uiso 1 1 calc R . .
C9D C 0.3932(2) 1.1713(3) 0.35121(7) 0.0259(11) Uani 1 1 d . . .
H9DA H 0.4069 1.2212 0.3478 0.031 Uiso 1 1 calc R . .
H9DB H 0.3886 1.1439 0.3386 0.031 Uiso 1 1 calc R . .
C10D C 0.3241(3) 1.1737(5) 0.36097(10) 0.088(3) Uani 1 1 d . . .
H10G H 0.3287 1.2019 0.3735 0.106 Uiso 1 1 calc R . .
H10H H 0.3111 1.1239 0.3646 0.106 Uiso 1 1 calc R . .
C11D C 0.2627(3) 1.2084(3) 0.34724(10) 0.0599(19) Uani 1 1 d . . .
H11G H 0.2687 1.1970 0.3330 0.072 Uiso 1 1 calc R . .
H11H H 0.2177 1.1900 0.3513 0.072 Uiso 1 1 calc R . .
C12D C 0.2683(3) 1.2870(4) 0.35084(10) 0.074(2) Uani 1 1 d . . .
H12J H 0.2299 1.3117 0.3441 0.111 Uiso 1 1 calc R . .
H12K H 0.3113 1.3048 0.3456 0.111 Uiso 1 1 calc R . .
H12L H 0.2673 1.2965 0.3652 0.111 Uiso 1 1 calc R . .
C13D C 0.7003(2) 1.1794(3) 0.37394(8) 0.0301(12) Uani 1 1 d . . .
H13G H 0.7139 1.2031 0.3867 0.036 Uiso 1 1 calc R . .
H13H H 0.7346 1.1416 0.3713 0.036 Uiso 1 1 calc R . .
C14D C 0.7021(2) 1.2357(3) 0.35716(8) 0.0343(12) Uani 1 1 d . . .
H14G H 0.6667 1.2727 0.3595 0.041 Uiso 1 1 calc R . .
H14H H 0.6908 1.2118 0.3443 0.041 Uiso 1 1 calc R . .
C15D C 0.7732(2) 1.2736(3) 0.35577(8) 0.0334(12) Uani 1 1 d . . .
H15I H 0.8092 1.2362 0.3551 0.040 Uiso 1 1 calc R . .
H15J H 0.7740 1.3020 0.3433 0.040 Uiso 1 1 calc R . .
C16D C 0.7896(3) 1.3235(3) 0.37345(9) 0.0583(18) Uani 1 1 d . . .
H16P H 0.8338 1.3471 0.3715 0.087 Uiso 1 1 calc R . .
H16Q H 0.7917 1.2952 0.3858 0.087 Uiso 1 1 calc R . .
H16R H 0.7538 1.3602 0.3744 0.087 Uiso 1 1 calc R . .
C17D C 0.3816(2) 0.9834(2) 0.36744(8) 0.0268(11) Uani 1 1 d . . .
C18D C 0.4332(2) 0.9442(3) 0.40316(8) 0.0260(11) Uani 1 1 d . . .
C19D C 0.3618(2) 1.0633(2) 0.40034(7) 0.0257(11) Uani 1 1 d . . .
C20D C 0.6152(2) 0.9499(3) 0.41448(8) 0.0287(11) Uani 1 1 d . . .
C21D C 0.6707(2) 1.0783(3) 0.41968(8) 0.0305(12) Uani 1 1 d . . .
C22D C 0.7007(2) 0.9995(3) 0.38755(7) 0.0280(11) Uani 1 1 d . . .
C23D C 0.6352(2) 1.0446(3) 0.33791(7) 0.0290(11) Uani 1 1 d . . .
C24D C 0.5007(2) 1.0328(3) 0.33029(8) 0.0305(12) Uani 1 1 d . . .
C25D C 0.5576(2) 1.1623(3) 0.33212(7) 0.0279(11) Uani 1 1 d . . .
C26D C 0.4459(3) 1.2366(3) 0.40342(8) 0.0312(12) Uani 1 1 d . . .
C27D C 0.5784(3) 1.2469(3) 0.41048(8) 0.0326(12) Uani 1 1 d . . .
C28D C 0.5291(2) 1.2834(3) 0.37484(8) 0.0287(11) Uani 1 1 d . . .
Mn1E Mn 0.91446(4) 0.08246(4) 0.414547(11) 0.02772(17) Uani 1 1 d . . .
Mn2E Mn 1.09948(3) 0.08403(4) 0.402971(11) 0.02386(16) Uani 1 1 d . . .
Mn3E Mn 1.03529(3) 0.19681(3) 0.444805(10) 0.02048(15) Uani 1 1 d . . .
Mn4E Mn 1.04055(3) -0.00128(4) 0.449999(11) 0.02050(15) Uani 1 1 d . . .
S1E S 1.01215(6) 0.00263(6) 0.414773(18) 0.0248(3) Uani 1 1 d . . .
S2E S 1.00703(6) 0.16630(6) 0.410392(18) 0.0240(3) Uani 1 1 d . E .
S3E S 1.11083(5) 0.09660(6) 0.438851(17) 0.0188(2) Uani 1 1 d . F .
S4E S 0.95869(5) 0.09600(6) 0.448321(18) 0.0213(2) Uani 1 1 d . . .
O1E O 0.81189(18) 0.2021(2) 0.41930(6) 0.0470(10) Uani 1 1 d . . .
O2E O 0.88133(19) 0.0803(2) 0.37029(6) 0.0540(11) Uani 1 1 d . . .
O3E O 0.81889(19) -0.0423(2) 0.42216(6) 0.0521(11) Uani 1 1 d . . .
O4E O 1.05943(19) 0.0820(2) 0.35920(6) 0.0465(10) Uani 1 1 d . . .
O5E O 1.20561(17) -0.03345(19) 0.39959(6) 0.0418(9) Uani 1 1 d . . .
O6E O 1.20294(17) 0.19956(19) 0.39475(5) 0.0397(9) Uani 1 1 d . . .
O7E O 0.91984(18) 0.30179(18) 0.44928(6) 0.0424(10) Uani 1 1 d . . .
O8E O 1.1358(2) 0.3167(2) 0.43687(6) 0.0508(11) Uani 1 1 d . . .
O9E O 1.07094(18) 0.20285(19) 0.48867(5) 0.0413(9) Uani 1 1 d . . .
O10E O 0.94064(17) -0.11829(18) 0.46030(5) 0.0374(9) Uani 1 1 d . . .
O11E O 1.07482(17) 0.02086(19) 0.49371(5) 0.0394(9) Uani 1 1 d . . .
O12E O 1.15200(17) -0.11049(18) 0.44412(6) 0.0406(9) Uani 1 1 d . . .
C1E C 1.0007(3) -0.0901(2) 0.40429(8) 0.0355(13) Uani 1 1 d . . .
H1EA H 1.0404 -0.1200 0.4086 0.043 Uiso 1 1 calc R . .
H1EB H 0.9594 -0.1119 0.4100 0.043 Uiso 1 1 calc R . .
C2E C 0.9938(3) -0.0922(3) 0.38147(8) 0.0440(14) Uani 1 1 d . . .
H2EA H 1.0388 -0.0825 0.3756 0.053 Uiso 1 1 calc R . .
H2EB H 0.9616 -0.0542 0.3768 0.053 Uiso 1 1 calc R . .
C3E C 0.9667(3) -0.1685(3) 0.37422(8) 0.0447(15) Uani 1 1 d . . .
H3EA H 0.9773 -0.1746 0.3600 0.054 Uiso 1 1 calc R . .
H3EB H 0.9915 -0.2065 0.3818 0.054 Uiso 1 1 calc R . .
C4E C 0.8900(3) -0.1792(3) 0.37663(9) 0.0583(17) Uani 1 1 d . . .
H4EA H 0.8767 -0.2270 0.3716 0.087 Uiso 1 1 calc R . .
H4EB H 0.8649 -0.1420 0.3691 0.087 Uiso 1 1 calc R . .
H4EC H 0.8792 -0.1754 0.3908 0.087 Uiso 1 1 calc R . .
C5E C 0.9833(2) 0.2389(3) 0.39215(8) 0.0372(13) Uani 1 1 d . . .
H5EA H 0.9589 0.2166 0.3806 0.045 Uiso 0.694(10) 1 calc PR E 1
H5EB H 0.9511 0.2724 0.3985 0.045 Uiso 0.694(10) 1 calc PR E 1
H5EX H 0.9885 0.2199 0.3785 0.045 Uiso 0.306(10) 1 calc PR E 2
H5EY H 0.9345 0.2511 0.3937 0.045 Uiso 0.306(10) 1 calc PR E 2
C6E C 1.0410(4) 0.2809(4) 0.38479(12) 0.032(2) Uiso 0.694(10) 1 d P E 1
H6EA H 1.0734 0.2488 0.3780 0.038 Uiso 0.694(10) 1 calc PR E 1
H6EB H 1.0657 0.3048 0.3961 0.038 Uiso 0.694(10) 1 calc PR E 1
C7E C 1.0110(5) 0.3404(5) 0.36945(16) 0.047(3) Uiso 0.694(10) 1 d P E 1
H7EA H 0.9848 0.3160 0.3586 0.056 Uiso 0.694(10) 1 calc PR E 1
H7EB H 0.9794 0.3727 0.3765 0.056 Uiso 0.694(10) 1 calc PR E 1
C8E C 1.0671(5) 0.3844(6) 0.36073(15) 0.069(3) Uiso 0.694(10) 1 d P E 1
H8EA H 1.0472 0.4200 0.3515 0.104 Uiso 0.694(10) 1 calc PR E 1
H8EB H 1.0980 0.3526 0.3536 0.104 Uiso 0.694(10) 1 calc PR E 1
H8EC H 1.0926 0.4093 0.3715 0.104 Uiso 0.694(10) 1 calc PR E 1
C6T C 1.0310(11) 0.3167(11) 0.3947(4) 0.066(7) Uiso 0.306(10) 1 d PD E 2
H6TA H 1.0292 0.3315 0.4089 0.079 Uiso 0.306(10) 1 calc PR E 2
H6TB H 1.0791 0.3036 0.3922 0.079 Uiso 0.306(10) 1 calc PR E 2
C7T C 1.0142(11) 0.3854(11) 0.3818(3) 0.067(7) Uiso 0.306(10) 1 d PD E 2
H7TA H 0.9649 0.3974 0.3807 0.081 Uiso 0.306(10) 1 calc PR E 2
H7TB H 1.0422 0.4283 0.3853 0.081 Uiso 0.306(10) 1 calc PR E 2
C8T C 1.0404(15) 0.3417(16) 0.3650(4) 0.080(9) Uiso 0.306(10) 1 d P E 2
H8TA H 1.0379 0.3702 0.3527 0.096 Uiso 0.306(10) 1 calc PR E 2
H8TB H 1.0126 0.2981 0.3634 0.096 Uiso 0.306(10) 1 calc PR E 2
H8TC H 1.0880 0.3281 0.3680 0.096 Uiso 0.306(10) 1 calc PR E 2
C9E C 1.1980(2) 0.0971(3) 0.45039(8) 0.0342(12) Uani 1 1 d . . .
H9EA H 1.1940 0.0882 0.4649 0.041 Uiso 0.729(8) 1 calc PR F 1
H9EB H 1.2238 0.0562 0.4448 0.041 Uiso 0.729(8) 1 calc PR F 1
H9ES H 1.2174 0.0488 0.4477 0.041 Uiso 0.271(8) 1 calc PR F 2
H9ET H 1.2247 0.1318 0.4425 0.041 Uiso 0.271(8) 1 calc PR F 2
C10E C 1.2389(3) 0.1641(3) 0.44774(10) 0.0278(17) Uiso 0.729(8) 1 d P F 1
H10I H 1.2160 0.2048 0.4544 0.033 Uiso 0.729(8) 1 calc PR F 1
H10J H 1.2410 0.1755 0.4333 0.033 Uiso 0.729(8) 1 calc PR F 1
C11E C 1.3139(4) 0.1555(4) 0.45678(11) 0.0351(19) Uiso 0.729(8) 1 d P F 1
H11I H 1.3331 0.1090 0.4523 0.042 Uiso 0.729(8) 1 calc PR F 1
H11J H 1.3429 0.1947 0.4516 0.042 Uiso 0.729(8) 1 calc PR F 1
C12E C 1.3163(4) 0.1577(5) 0.47961(12) 0.044(2) Uiso 0.729(8) 1 d P F 1
H12M H 1.3637 0.1521 0.4845 0.066 Uiso 0.729(8) 1 calc PR F 1
H12N H 1.2885 0.1183 0.4848 0.066 Uiso 0.729(8) 1 calc PR F 1
H12O H 1.2983 0.2040 0.4842 0.066 Uiso 0.729(8) 1 calc PR F 1
C10R C 1.2142(10) 0.1116(11) 0.4700(3) 0.043(6) Uiso 0.271(8) 1 d P F 2
H10K H 1.1932 0.0740 0.4783 0.051 Uiso 0.271(8) 1 calc PR F 2
H10L H 1.1932 0.1583 0.4735 0.051 Uiso 0.271(8) 1 calc PR F 2
C11R C 1.2960(11) 0.1154(13) 0.4757(4) 0.050(6) Uiso 0.271(8) 1 d P F 2
H11K H 1.3026 0.1158 0.4904 0.060 Uiso 0.271(8) 1 calc PR F 2
H11L H 1.3190 0.0721 0.4704 0.060 Uiso 0.271(8) 1 calc PR F 2
C12R C 1.3285(11) 0.1841(12) 0.4667(4) 0.049(6) Uiso 0.271(8) 1 d P F 2
H12P H 1.3774 0.1853 0.4703 0.073 Uiso 0.271(8) 1 calc PR F 2
H12Q H 1.3062 0.2270 0.4721 0.073 Uiso 0.271(8) 1 calc PR F 2
H12R H 1.3224 0.1834 0.4522 0.073 Uiso 0.271(8) 1 calc PR F 2
C13E C 0.8969(2) 0.1076(3) 0.46866(7) 0.0292(11) Uani 1 1 d . G .
H13I H 0.9218 0.1031 0.4816 0.035 Uiso 1 1 calc R . .
H13J H 0.8776 0.1569 0.4679 0.035 Uiso 1 1 calc R . .
C14E C 0.8375(2) 0.0526(3) 0.46800(8) 0.0374(13) Uani 1 1 d D . .
H14I H 0.8557 0.0029 0.4690 0.045 Uiso 0.68(3) 1 calc PR G 1
H14J H 0.8111 0.0571 0.4553 0.045 Uiso 0.68(3) 1 calc PR G 1
H14P H 0.8203 0.0519 0.4540 0.045 Uiso 0.32(3) 1 calc PR G 2
H14Q H 0.8587 0.0049 0.4705 0.045 Uiso 0.32(3) 1 calc PR G 2
C15E C 0.7902(5) 0.0687(5) 0.48600(13) 0.035(2) Uiso 0.68(3) 1 d PD G 1
H15K H 0.7717 0.1183 0.4849 0.042 Uiso 0.68(3) 1 calc PR G 1
H15L H 0.8168 0.0648 0.4987 0.042 Uiso 0.68(3) 1 calc PR G 1
C16E C 0.7300(5) 0.0122(6) 0.4856(3) 0.060(4) Uiso 0.68(3) 1 d P G 1
H16S H 0.6999 0.0215 0.4967 0.090 Uiso 0.68(3) 1 calc PR G 1
H16T H 0.7488 -0.0366 0.4867 0.090 Uiso 0.68(3) 1 calc PR G 1
H16U H 0.7038 0.0167 0.4729 0.090 Uiso 0.68(3) 1 calc PR G 1
C15R C 0.7767(8) 0.0547(9) 0.4803(3) 0.019(5) Uiso 0.32(3) 1 d P G 2
H15M H 0.7569 0.1038 0.4792 0.023 Uiso 0.32(3) 1 calc PR G 2
H15N H 0.7919 0.0480 0.4944 0.023 Uiso 0.32(3) 1 calc PR G 2
C16R C 0.7198(8) 0.0009(9) 0.4758(4) 0.027(5) Uiso 0.32(3) 1 d P G 2
H16V H 0.6826 0.0083 0.4850 0.041 Uiso 0.32(3) 1 calc PR G 2
H16W H 0.7376 -0.0483 0.4773 0.041 Uiso 0.32(3) 1 calc PR G 2
H166 H 0.7025 0.0078 0.4620 0.041 Uiso 0.32(3) 1 calc PR G 2
C17E C 0.8507(2) 0.1548(3) 0.41756(8) 0.0336(12) Uani 1 1 d . . .
C18E C 0.8953(2) 0.0785(3) 0.38752(9) 0.0375(13) Uani 1 1 d . . .
C19E C 0.8554(2) 0.0069(3) 0.41936(8) 0.0341(12) Uani 1 1 d . . .
C20E C 1.0748(3) 0.0808(3) 0.37621(8) 0.0335(12) Uani 1 1 d . . .
C21E C 1.1648(3) 0.0123(3) 0.40092(8) 0.0315(12) Uani 1 1 d . . .
C22E C 1.1626(2) 0.1549(3) 0.39824(7) 0.0276(11) Uani 1 1 d . . .
C23E C 0.9652(2) 0.2620(2) 0.44722(7) 0.0279(11) Uani 1 1 d . . .
C24E C 1.0975(2) 0.2694(3) 0.43956(7) 0.0286(11) Uani 1 1 d . . .
C25E C 1.0566(2) 0.2006(2) 0.47174(8) 0.0261(11) Uani 1 1 d . . .
C26E C 0.9786(2) -0.0724(3) 0.45615(7) 0.0261(11) Uani 1 1 d . . .
C27E C 1.0619(2) 0.0126(2) 0.47669(8) 0.0238(10) Uani 1 1 d . . .
C28E C 1.1088(2) -0.0679(2) 0.44675(7) 0.0276(11) Uani 1 1 d . . .
Mn1F Mn 0.14403(3) 0.80861(4) 0.271527(11) 0.02206(16) Uani 1 1 d . . .
Mn2F Mn 0.21841(3) 0.99105(4) 0.279269(11) 0.02087(15) Uani 1 1 d . . .
Mn3F Mn 0.10468(3) 0.91320(4) 0.317454(11) 0.02512(16) Uani 1 1 d . . .
Mn4F Mn 0.03187(3) 0.97194(4) 0.268559(10) 0.02045(15) Uani 1 1 d . . .
S1F S 0.20076(5) 0.88028(6) 0.297558(18) 0.0229(3) Uani 1 1 d . . .
S2F S 0.13987(5) 0.92815(6) 0.257183(17) 0.0181(2) Uani 1 1 d . . .
S3F S 0.11035(6) 1.01384(6) 0.294636(18) 0.0229(3) Uani 1 1 d . H .
S4F S 0.04831(5) 0.86357(6) 0.288060(18) 0.0218(2) Uani 1 1 d . . .
O1F O 0.05601(19) 0.73180(19) 0.24062(6) 0.0440(10) Uani 1 1 d . . .
O2F O 0.14908(18) 0.67405(19) 0.29680(6) 0.0472(10) Uani 1 1 d . . .
O3F O 0.27123(17) 0.77444(18) 0.24884(6) 0.0406(9) Uani 1 1 d . . .
O4F O 0.30685(18) 1.06043(18) 0.31157(6) 0.0415(9) Uani 1 1 d . . .
O5F O 0.33643(16) 0.93927(19) 0.25510(6) 0.0389(9) Uani 1 1 d . . .
O6F O 0.21392(18) 1.12337(18) 0.25339(5) 0.0372(9) Uani 1 1 d . . .
O7F O 0.11049(19) 0.7745(2) 0.34087(6) 0.0514(11) Uani 1 1 d . . .
O8F O 0.18917(18) 0.9892(2) 0.34941(6) 0.0519(11) Uani 1 1 d . . .
O9F O -0.02965(18) 0.9585(2) 0.33465(5) 0.0445(10) Uani 1 1 d . . .
O10F O 0.0306(2) 1.1012(2) 0.24133(6) 0.0515(11) Uani 1 1 d . . .
O11F O -0.09105(18) 1.0214(2) 0.29107(6) 0.0475(10) Uani 1 1 d . . .
O12F O -0.05544(16) 0.89023(19) 0.23868(5) 0.0337(8) Uani 1 1 d . . .
C1F C 0.2727(2) 0.8406(3) 0.31304(8) 0.0385(13) Uani 1 1 d . . .
H1FA H 0.2758 0.8665 0.3260 0.046 Uiso 1 1 calc R . .
H1FB H 0.2620 0.7895 0.3159 0.046 Uiso 1 1 calc R . .
C2F C 0.3418(3) 0.8444(3) 0.30319(9) 0.0477(15) Uani 1 1 d . . .
H2FA H 0.3523 0.8954 0.3001 0.057 Uiso 1 1 calc R . .
H2FB H 0.3393 0.8175 0.2904 0.057 Uiso 1 1 calc R . .
C3F C 0.4009(3) 0.8126(3) 0.31664(9) 0.0451(15) Uani 1 1 d . . .
H3FA H 0.4449 0.8324 0.3122 0.054 Uiso 1 1 calc R . .
H3FB H 0.3947 0.8288 0.3305 0.054 Uiso 1 1 calc R . .
C4F C 0.4049(3) 0.7319(3) 0.31636(9) 0.0576(18) Uani 1 1 d . . .
H4FA H 0.4461 0.7162 0.3238 0.086 Uiso 1 1 calc R . .
H4FB H 0.4068 0.7151 0.3025 0.086 Uiso 1 1 calc R . .
H4FC H 0.3645 0.7117 0.3226 0.086 Uiso 1 1 calc R . .
C5F C 0.1612(2) 0.9411(3) 0.23062(7) 0.0269(11) Uani 1 1 d . . .
H5FA H 0.1576 0.9931 0.2274 0.032 Uiso 1 1 calc R . .
H5FB H 0.2094 0.9266 0.2289 0.032 Uiso 1 1 calc R . .
C6F C 0.1161(2) 0.8988(3) 0.21565(7) 0.0298(11) Uani 1 1 d . . .
H6FA H 0.0676 0.9117 0.2176 0.036 Uiso 1 1 calc R . .
H6FB H 0.1212 0.8465 0.2183 0.036 Uiso 1 1 calc R . .
C7F C 0.1343(3) 0.9142(3) 0.19381(7) 0.0362(13) Uani 1 1 d . . .
H7FA H 0.1273 0.9662 0.1910 0.043 Uiso 1 1 calc R . .
H7FB H 0.1834 0.9034 0.1921 0.043 Uiso 1 1 calc R . .
C8F C 0.0917(3) 0.8699(3) 0.17851(7) 0.0404(14) Uani 1 1 d . . .
H8FA H 0.1057 0.8820 0.1650 0.061 Uiso 1 1 calc R . .
H8FB H 0.0431 0.8811 0.1799 0.061 Uiso 1 1 calc R . .
H8FC H 0.0992 0.8183 0.1809 0.061 Uiso 1 1 calc R . .
C9F C 0.0973(3) 1.1044(3) 0.30584(9) 0.0534(17) Uani 1 1 d . . .
H9FA H 0.0581 1.1012 0.3148 0.064 Uiso 0.591(7) 1 calc PR H 1
H9FB H 0.1383 1.1161 0.3142 0.064 Uiso 0.591(7) 1 calc PR H 1
H9FY H 0.1219 1.1028 0.3189 0.064 Uiso 0.409(7) 1 calc PR H 2
H9FZ H 0.1234 1.1381 0.2975 0.064 Uiso 0.409(7) 1 calc PR H 2
C10F C 0.0846(4) 1.1653(4) 0.29183(13) 0.031(2) Uiso 0.591(7) 1 d P H 1
H10M H 0.0507 1.1495 0.2815 0.037 Uiso 0.591(7) 1 calc PR H 1
H10N H 0.1276 1.1761 0.2850 0.037 Uiso 0.591(7) 1 calc PR H 1
C11F C 0.0577(5) 1.2376(6) 0.30157(17) 0.046(3) Uiso 0.591(7) 1 d P H 1
H11M H 0.0522 1.2749 0.2911 0.055 Uiso 0.591(7) 1 calc PR H 1
H11N H 0.0122 1.2287 0.3072 0.055 Uiso 0.591(7) 1 calc PR H 1
C12F C 0.1042(6) 1.2651(7) 0.31750(19) 0.074(4) Uiso 0.591(7) 1 d P H 1
H12S H 0.0854 1.3096 0.3230 0.110 Uiso 0.591(7) 1 calc PR H 1
H12T H 0.1490 1.2751 0.3120 0.110 Uiso 0.591(7) 1 calc PR H 1
H12U H 0.1090 1.2289 0.3281 0.110 Uiso 0.591(7) 1 calc PR H 1
C10Y C 0.0403(7) 1.1368(6) 0.3091(2) 0.050(4) Uiso 0.409(7) 1 d PD H 2
H10O H 0.0126 1.1043 0.3174 0.060 Uiso 0.409(7) 1 calc PR H 2
H10P H 0.0155 1.1420 0.2961 0.060 Uiso 0.409(7) 1 calc PR H 2
C11Y C 0.0414(7) 1.2127(6) 0.3194(2) 0.051(4) Uiso 0.409(7) 1 d PD H 2
H11O H 0.0665 1.2097 0.3324 0.062 Uiso 0.409(7) 1 calc PR H 2
H11P H -0.0059 1.2285 0.3219 0.062 Uiso 0.409(7) 1 calc PR H 2
C12Y C 0.0782(11) 1.2703(11) 0.3052(3) 0.084(6) Uiso 0.409(7) 1 d P H 2
H12V H 0.0788 1.3177 0.3117 0.125 Uiso 0.409(7) 1 calc PR H 2
H12W H 0.0530 1.2735 0.2925 0.125 Uiso 0.409(7) 1 calc PR H 2
H12X H 0.1252 1.2547 0.3030 0.125 Uiso 0.409(7) 1 calc PR H 2
C13F C -0.0334(2) 0.8129(3) 0.29068(8) 0.0342(12) Uani 1 1 d . . .
H13K H -0.0638 0.8411 0.2993 0.041 Uiso 1 1 calc R . .
H13L H -0.0563 0.8090 0.2774 0.041 Uiso 1 1 calc R . .
C14F C -0.0254(3) 0.7373(3) 0.29938(9) 0.0448(15) Uani 1 1 d . . .
H14K H -0.0005 0.7405 0.3124 0.054 Uiso 1 1 calc R . .
H14L H 0.0025 0.7079 0.2904 0.054 Uiso 1 1 calc R . .
C15F C -0.0962(3) 0.6983(4) 0.30242(10) 0.0585(18) Uani 1 1 d . . .
H15O H -0.1257 0.7046 0.2903 0.070 Uiso 1 1 calc R . .
H15P H -0.0884 0.6460 0.3044 0.070 Uiso 1 1 calc R . .
C16F C -0.1318(3) 0.7290(4) 0.32032(12) 0.084(2) Uani 1 1 d . . .
H16Y H -0.1726 0.7003 0.3230 0.126 Uiso 1 1 calc R . .
H16Z H -0.1452 0.7791 0.3176 0.126 Uiso 1 1 calc R . .
H16X H -0.1007 0.7276 0.3320 0.126 Uiso 1 1 calc R . .
C17F C 0.0905(2) 0.7631(3) 0.25251(8) 0.0304(12) Uani 1 1 d . . .
C18F C 0.1477(2) 0.7257(3) 0.28692(8) 0.0314(12) Uani 1 1 d . . .
C19F C 0.2224(2) 0.7862(2) 0.25821(8) 0.0267(11) Uani 1 1 d . . .
C20F C 0.2726(2) 1.0346(3) 0.29898(8) 0.0294(11) Uani 1 1 d . . .
C21F C 0.2921(2) 0.9590(2) 0.26540(8) 0.0287(11) Uani 1 1 d . . .
C22F C 0.2152(2) 1.0727(2) 0.26378(7) 0.0248(10) Uani 1 1 d . . .
C23F C 0.1066(2) 0.8286(3) 0.33167(8) 0.0368(13) Uani 1 1 d . . .
C24F C 0.1569(2) 0.9596(3) 0.33708(8) 0.0324(12) Uani 1 1 d . . .
C25F C 0.0230(3) 0.9414(3) 0.32828(7) 0.0313(12) Uani 1 1 d . . .
C26F C 0.0311(2) 1.0523(3) 0.25246(8) 0.0309(12) Uani 1 1 d . . .
C27F C -0.0439(2) 1.0026(3) 0.28216(7) 0.0309(12) Uani 1 1 d . . .
C28F C -0.0208(2) 0.9224(3) 0.24996(7) 0.0254(11) Uani 1 1 d . . .

loop_
_atom_site_aniso_label
_atom_site_aniso_U_11
_atom_site_aniso_U_22
_atom_site_aniso_U_33
_atom_site_aniso_U_23
_atom_site_aniso_U_13
_atom_site_aniso_U_12
Mn1A 0.0161(3) 0.0195(4) 0.0205(4) -0.0004(3) 0.0003(3) -0.0005(3)
Mn2A 0.0167(3) 0.0157(3) 0.0181(4) -0.0011(3) 0.0018(3) 0.0003(3)
Mn3A 0.0198(3) 0.0153(3) 0.0209(4) 0.0002(3) 0.0017(3) 0.0009(3)
Mn4A 0.0187(3) 0.0212(4) 0.0172(4) -0.0004(3) 0.0027(3) -0.0004(3)
S1A 0.0168(5) 0.0161(5) 0.0214(6) -0.0001(4) 0.0011(4) -0.0015(4)
S2A 0.0178(5) 0.0179(6) 0.0176(6) -0.0002(4) 0.0026(4) 0.0005(4)
S3A 0.0176(5) 0.0161(5) 0.0190(6) -0.0013(4) 0.0016(4) -0.0015(4)
S4A 0.0175(5) 0.0201(6) 0.0210(6) -0.0008(5) 0.0032(5) 0.0027(4)
O1A 0.051(2) 0.035(2) 0.037(2) -0.0139(18) 0.0043(18) -0.0134(17)
O2A 0.0244(18) 0.059(3) 0.036(2) 0.0087(18) 0.0025(16) -0.0100(17)
O3A 0.0315(19) 0.037(2) 0.038(2) 0.0043(17) -0.0092(17) 0.0054(16)
O4A 0.0321(19) 0.0301(19) 0.033(2) 0.0103(16) -0.0061(16) 0.0028(15)
O5A 0.068(3) 0.029(2) 0.032(2) -0.0123(17) -0.0093(19) 0.0139(18)
O6A 0.0289(18) 0.039(2) 0.037(2) 0.0075(17) 0.0121(16) -0.0039(16)
O7A 0.041(2) 0.035(2) 0.041(2) 0.0112(17) -0.0054(18) 0.0124(17)
O8A 0.040(2) 0.030(2) 0.033(2) -0.0101(16) 0.0036(17) -0.0005(15)
O9A 0.0292(18) 0.031(2) 0.037(2) 0.0056(16) 0.0081(16) -0.0072(15)
O10A 0.0276(18) 0.048(2) 0.033(2) 0.0020(17) 0.0111(16) -0.0087(16)
O11A 0.040(2) 0.043(2) 0.036(2) -0.0182(18) 0.0027(17) 0.0020(17)
O12A 0.0328(19) 0.036(2) 0.033(2) 0.0043(16) -0.0045(16) 0.0053(16)
C1A 0.028(3) 0.022(3) 0.040(3) 0.004(2) -0.001(2) 0.003(2)
C2A 0.031(3) 0.029(3) 0.060(4) 0.007(3) 0.001(3) -0.005(2)
C3A 0.046(3) 0.024(3) 0.089(5) 0.022(3) -0.025(3) -0.008(2)
C4A 0.065(5) 0.050(4) 0.120(7) 0.040(4) -0.006(4) -0.013(3)
C5A 0.027(2) 0.020(2) 0.019(3) 0.0032(19) 0.000(2) -0.0005(19)
C6A 0.032(3) 0.027(3) 0.020(3) 0.004(2) 0.006(2) 0.000(2)
C7A 0.035(3) 0.037(3) 0.016(3) -0.002(2) 0.003(2) 0.002(2)
C8A 0.067(4) 0.049(4) 0.024(3) -0.011(3) 0.005(3) -0.002(3)
C9A 0.025(2) 0.021(2) 0.018(3) -0.0001(18) -0.0018(19) -0.0025(18)
C10A 0.023(2) 0.027(3) 0.020(3) 0.0031(19) 0.0004(19) -0.0041(19)
C11A 0.025(2) 0.020(2) 0.030(3) 0.000(2) 0.002(2) -0.0022(19)
C12A 0.029(3) 0.040(3) 0.035(3) -0.003(2) 0.001(2) -0.012(2)
C13A 0.026(3) 0.032(3) 0.031(3) -0.010(2) 0.008(2) 0.006(2)
C14A 0.030(3) 0.042(3) 0.042(4) 0.010(3) 0.008(2) 0.016(2)
C15A 0.028(3) 0.045(3) 0.053(4) -0.008(3) 0.004(3) 0.016(2)
C16A 0.083(5) 0.096(6) 0.088(6) 0.027(5) 0.019(4) 0.054(5)
C17A 0.023(2) 0.028(3) 0.027(3) 0.006(2) 0.002(2) -0.004(2)
C18A 0.020(2) 0.034(3) 0.026(3) -0.002(2) -0.003(2) -0.001(2)
C19A 0.020(2) 0.029(3) 0.024(3) -0.004(2) 0.001(2) 0.0004(19)
C20A 0.023(2) 0.021(2) 0.024(3) -0.004(2) 0.003(2) -0.0017(19)
C21A 0.029(3) 0.022(3) 0.026(3) 0.002(2) -0.001(2) 0.004(2)
C22A 0.023(2) 0.023(2) 0.021(3) -0.0006(19) -0.003(2) 0.0057(19)
C23A 0.026(3) 0.027(3) 0.034(3) 0.000(2) 0.005(2) 0.002(2)
C24A 0.023(2) 0.021(3) 0.032(3) -0.001(2) 0.007(2) 0.0013(19)
C25A 0.032(3) 0.016(2) 0.023(3) 0.0005(19) 0.000(2) 0.0011(19)
C26A 0.026(2) 0.029(3) 0.015(3) -0.0008(19) 0.000(2) 0.002(2)
C27A 0.025(2) 0.029(3) 0.030(3) -0.003(2) 0.009(2) 0.003(2)
C28A 0.020(2) 0.025(3) 0.026(3) -0.002(2) 0.006(2) -0.0058(19)
Mn1B 0.0206(3) 0.0166(3) 0.0218(4) -0.0035(3) 0.0025(3) 0.0002(3)
Mn2B 0.0176(3) 0.0166(3) 0.0198(4) 0.0005(3) 0.0024(3) -0.0008(3)
Mn3B 0.0175(3) 0.0205(4) 0.0216(4) -0.0004(3) 0.0005(3) 0.0004(3)
Mn4B 0.0187(3) 0.0211(4) 0.0193(4) -0.0004(3) 0.0046(3) -0.0015(3)
S1B 0.0166(5) 0.0175(6) 0.0199(6) -0.0008(4) 0.0017(4) 0.0002(4)
S2B 0.0168(5) 0.0201(6) 0.0186(6) -0.0017(4) 0.0036(4) 0.0003(4)
S3B 0.0189(5) 0.0187(6) 0.0179(6) -0.0032(4) 0.0029(4) 0.0000(4)
S4B 0.0195(5) 0.0177(6) 0.0246(7) 0.0024(5) 0.0022(5) 0.0003(4)
O1B 0.041(2) 0.034(2) 0.044(3) -0.0090(17) 0.0035(18) 0.0164(17)
O2B 0.046(2) 0.044(2) 0.026(2) -0.0056(17) -0.0019(18) 0.0022(17)
O3B 0.036(2) 0.029(2) 0.046(3) 0.0013(17) -0.0037(17) -0.0081(16)
O4B 0.039(2) 0.027(2) 0.051(3) -0.0009(17) 0.0048(18) -0.0158(16)
O5B 0.051(2) 0.054(2) 0.023(2) 0.0092(18) -0.0043(18) -0.0045(19)
O6B 0.035(2) 0.030(2) 0.061(3) -0.0034(18) 0.0053(18) 0.0139(16)
O7B 0.0255(18) 0.0238(19) 0.072(3) -0.0009(18) 0.0037(18) 0.0060(15)
O8B 0.061(3) 0.059(3) 0.027(2) 0.0066(19) -0.010(2) 0.003(2)
O9B 0.0221(17) 0.0314(19) 0.036(2) 0.0000(15) -0.0034(15) -0.0049(15)
O10B 0.041(2) 0.051(2) 0.025(2) 0.0005(17) -0.0038(17) -0.0038(17)
O11B 0.0346(19) 0.029(2) 0.039(2) 0.0033(16) 0.0102(16) -0.0117(16)
O12B 0.0291(18) 0.033(2) 0.040(2) -0.0111(16) 0.0063(16) 0.0032(16)
C1B 0.022(2) 0.022(2) 0.022(3) 0.0004(19) -0.0005(19) 0.0019(18)
C2B 0.020(2) 0.026(3) 0.033(3) 0.003(2) -0.004(2) 0.0007(19)
C3B 0.024(3) 0.031(3) 0.041(3) 0.005(2) -0.004(2) -0.008(2)
C4B 0.042(3) 0.057(4) 0.039(4) -0.010(3) -0.014(3) 0.005(3)
C5B 0.025(2) 0.028(3) 0.025(3) -0.001(2) 0.013(2) 0.003(2)
C6B 0.034(3) 0.043(3) 0.029(3) -0.009(2) 0.013(2) -0.009(2)
C7B 0.031(3) 0.055(4) 0.034(3) -0.001(3) 0.010(2) -0.003(3)
C8B 0.033(3) 0.067(4) 0.041(4) 0.010(3) 0.006(3) 0.017(3)
C9B 0.031(3) 0.027(3) 0.025(3) -0.009(2) 0.004(2) -0.003(2)
C10B 0.025(2) 0.025(3) 0.032(3) -0.007(2) 0.000(2) -0.002(2)
C11B 0.039(3) 0.032(3) 0.030(3) -0.011(2) 0.010(2) -0.010(2)
C12B 0.052(4) 0.046(4) 0.044(4) -0.013(3) -0.004(3) -0.014(3)
C13B 0.032(3) 0.019(3) 0.041(3) 0.011(2) 0.000(2) -0.001(2)
C17B 0.028(3) 0.025(3) 0.026(3) -0.002(2) 0.000(2) -0.001(2)
C18B 0.027(3) 0.025(3) 0.030(3) -0.005(2) 0.002(2) -0.002(2)
C19B 0.026(3) 0.022(3) 0.031(3) -0.001(2) -0.004(2) 0.001(2)
C20B 0.024(2) 0.027(3) 0.024(3) 0.000(2) 0.005(2) -0.002(2)
C21B 0.022(2) 0.022(2) 0.030(3) 0.001(2) 0.003(2) -0.0051(19)
C22B 0.031(3) 0.020(2) 0.027(3) 0.001(2) 0.002(2) -0.003(2)
C23B 0.020(2) 0.023(3) 0.034(3) 0.002(2) 0.001(2) -0.0059(19)
C24B 0.025(3) 0.027(3) 0.037(3) 0.007(2) -0.001(2) -0.003(2)
C25B 0.021(2) 0.023(2) 0.024(3) -0.004(2) -0.003(2) 0.0052(19)
C26B 0.020(2) 0.028(3) 0.028(3) 0.000(2) 0.005(2) -0.0040(19)
C27B 0.027(3) 0.029(3) 0.019(3) -0.001(2) 0.009(2) 0.007(2)
C28B 0.028(2) 0.024(3) 0.021(3) -0.005(2) 0.005(2) -0.004(2)
Mn1C 0.0218(3) 0.0171(3) 0.0176(4) -0.0015(3) 0.0019(3) 0.0000(3)
Mn2C 0.0186(3) 0.0188(4) 0.0292(4) 0.0053(3) -0.0018(3) -0.0020(3)
Mn3C 0.0189(3) 0.0208(4) 0.0220(4) -0.0024(3) 0.0036(3) 0.0016(3)
Mn4C 0.0178(3) 0.0229(4) 0.0240(4) -0.0044(3) -0.0015(3) 0.0020(3)
S1C 0.0167(5) 0.0223(6) 0.0201(6) 0.0008(5) 0.0015(5) -0.0001(4)
S2C 0.0168(5) 0.0182(6) 0.0212(6) 0.0017(4) 0.0001(5) -0.0007(4)
S3C 0.0218(5) 0.0185(6) 0.0178(6) -0.0003(4) 0.0017(5) 0.0034(4)
S4C 0.0180(5) 0.0177(6) 0.0293(7) -0.0039(5) 0.0001(5) -0.0003(4)
O1C 0.061(3) 0.057(3) 0.023(2) -0.0042(19) -0.0036(19) -0.005(2)
O2C 0.053(2) 0.033(2) 0.045(3) -0.0011(18) 0.0154(19) -0.0216(18)
O3C 0.044(2) 0.030(2) 0.050(3) -0.0023(17) 0.0110(18) 0.0170(17)
O4C 0.049(2) 0.050(2) 0.028(2) 0.0114(18) -0.0118(19) -0.0077(18)
O5C 0.034(2) 0.025(2) 0.074(3) 0.0017(19) -0.0058(19) 0.0063(16)
O6C 0.038(2) 0.032(2) 0.049(3) 0.0098(17) 0.0031(18) -0.0145(17)
O7C 0.0263(18) 0.0284(19) 0.038(2) -0.0080(15) 0.0050(15) 0.0072(15)
O8C 0.042(2) 0.050(2) 0.023(2) -0.0062(17) 0.0019(17) 0.0030(17)
O9C 0.039(2) 0.029(2) 0.048(3) 0.0064(17) 0.0124(18) -0.0042(16)
O10C 0.0252(19) 0.027(2) 0.079(3) 0.0007(19) -0.0006(19) 0.0005(16)
O11C 0.0207(17) 0.033(2) 0.046(2) 0.0007(16) -0.0040(15) 0.0081(15)
O12C 0.050(2) 0.060(3) 0.033(2) -0.012(2) -0.0119(19) -0.0022(19)
C1C 0.023(2) 0.044(3) 0.031(3) 0.002(2) 0.005(2) -0.004(2)
C2C 0.029(3) 0.052(4) 0.043(4) -0.007(3) 0.010(3) 0.009(2)
C3C 0.025(3) 0.075(4) 0.043(4) -0.016(3) 0.014(3) -0.002(3)
C4C 0.038(3) 0.088(5) 0.068(5) -0.024(4) 0.009(3) 0.008(3)
C5C 0.025(2) 0.022(3) 0.031(3) -0.001(2) -0.004(2) -0.0048(19)
C6C 0.021(2) 0.027(3) 0.033(3) 0.001(2) -0.005(2) -0.0040(19)
C7C 0.020(2) 0.041(3) 0.041(3) -0.005(2) -0.001(2) -0.001(2)
C8C 0.027(3) 0.065(4) 0.040(4) -0.003(3) -0.006(2) -0.001(3)
C9C 0.038(3) 0.028(3) 0.021(3) 0.009(2) 0.008(2) 0.007(2)
C10C 0.039(3) 0.028(3) 0.028(3) 0.009(2) 0.003(2) 0.009(2)
C11C 0.063(4) 0.041(3) 0.040(4) 0.013(3) 0.005(3) 0.013(3)
C12C 0.065(4) 0.048(4) 0.061(5) 0.020(3) -0.003(3) 0.026(3)
C13C 0.026(3) 0.018(3) 0.094(5) -0.023(3) -0.013(3) 0.006(2)
C14C 0.080(5) 0.052(4) 0.059(5) -0.037(3) 0.036(4) -0.037(3)
C17C 0.029(3) 0.025(3) 0.035(3) 0.002(2) 0.003(2) -0.003(2)
C18C 0.031(3) 0.024(3) 0.018(3) -0.004(2) 0.003(2) 0.002(2)
C19C 0.034(3) 0.021(2) 0.022(3) -0.0004(19) 0.007(2) 0.001(2)
C20C 0.020(2) 0.024(3) 0.045(4) 0.014(2) -0.002(2) -0.0041(19)
C21C 0.032(3) 0.023(3) 0.037(3) 0.008(2) -0.006(2) -0.009(2)
C22C 0.033(3) 0.025(3) 0.027(3) 0.006(2) -0.002(2) 0.002(2)
C23C 0.022(2) 0.023(2) 0.023(3) -0.0026(19) 0.003(2) -0.0053(19)
C24C 0.019(2) 0.025(3) 0.035(3) -0.007(2) 0.009(2) 0.0044(19)
C25C 0.026(2) 0.023(3) 0.020(3) -0.0003(19) 0.007(2) 0.007(2)
C26C 0.022(2) 0.022(3) 0.039(3) -0.007(2) 0.000(2) 0.006(2)
C27C 0.020(2) 0.030(3) 0.024(3) 0.002(2) -0.007(2) -0.004(2)
C28C 0.021(2) 0.032(3) 0.040(4) -0.008(2) -0.005(2) -0.001(2)
Mn1D 0.0182(3) 0.0198(4) 0.0242(4) 0.0032(3) 0.0030(3) 0.0011(3)
Mn2D 0.0181(3) 0.0236(4) 0.0236(4) 0.0024(3) 0.0014(3) 0.0027(3)
Mn3D 0.0208(3) 0.0251(4) 0.0191(4) 0.0008(3) 0.0036(3) 0.0018(3)
Mn4D 0.0276(4) 0.0175(4) 0.0216(4) 0.0016(3) 0.0052(3) 0.0011(3)
S1D 0.0225(6) 0.0217(6) 0.0183(6) 0.0029(5) 0.0039(5) 0.0015(4)
S2D 0.0199(5) 0.0191(6) 0.0250(7) -0.0008(5) 0.0029(5) 0.0032(4)
S3D 0.0214(6) 0.0209(6) 0.0205(7) 0.0029(5) 0.0039(5) 0.0039(4)
S4D 0.0200(6) 0.0237(6) 0.0213(7) 0.0019(5) 0.0036(5) -0.0011(4)
O1D 0.035(2) 0.042(2) 0.040(2) -0.0032(18) -0.0097(18) -0.0038(17)
O2D 0.049(2) 0.025(2) 0.033(2) 0.0042(16) 0.0030(17) -0.0043(16)
O3D 0.0299(19) 0.044(2) 0.043(2) 0.0013(18) 0.0157(17) 0.0050(16)
O4D 0.054(2) 0.040(2) 0.058(3) 0.023(2) 0.017(2) 0.0199(19)
O5D 0.039(2) 0.055(3) 0.036(2) -0.0026(19) -0.0077(18) -0.0036(18)
O6D 0.0241(19) 0.055(2) 0.042(2) -0.0032(19) 0.0081(17) 0.0075(17)
O7D 0.0272(19) 0.048(2) 0.043(2) -0.0021(18) 0.0148(17) 0.0102(16)
O8D 0.034(2) 0.054(2) 0.034(2) -0.0099(19) -0.0013(17) -0.0008(18)
O9D 0.048(2) 0.043(2) 0.032(2) 0.0150(18) 0.0032(18) -0.0024(18)
O10D 0.053(2) 0.030(2) 0.050(3) 0.0033(18) 0.027(2) 0.0103(17)
O11D 0.075(3) 0.043(2) 0.035(3) -0.0088(19) -0.005(2) -0.018(2)
O12D 0.050(2) 0.034(2) 0.048(3) 0.0180(19) 0.0169(19) 0.0070(17)
C1D 0.039(3) 0.030(3) 0.025(3) 0.001(2) 0.011(2) 0.010(2)
C2D 0.093(5) 0.041(4) 0.035(4) 0.004(3) 0.013(3) -0.005(3)
C3D 0.063(4) 0.041(4) 0.040(4) 0.009(3) 0.015(3) 0.004(3)
C5D 0.033(3) 0.018(3) 0.047(4) -0.006(2) 0.001(2) 0.003(2)
C6D 0.038(3) 0.036(3) 0.043(4) -0.012(3) -0.004(3) 0.006(2)
C7D 0.057(4) 0.035(3) 0.080(5) -0.017(3) -0.009(3) 0.018(3)
C8D 0.083(6) 0.057(5) 0.156(9) -0.048(5) -0.024(5) 0.035(4)
C9D 0.028(2) 0.030(3) 0.020(3) 0.006(2) 0.004(2) 0.009(2)
C10D 0.055(4) 0.160(8) 0.049(5) 0.029(5) 0.015(3) 0.069(5)
C11D 0.072(4) 0.060(4) 0.049(4) 0.009(3) 0.013(3) 0.041(4)
C12D 0.077(5) 0.089(6) 0.057(5) 0.002(4) 0.011(4) -0.012(4)
C13D 0.021(2) 0.037(3) 0.033(3) 0.004(2) 0.005(2) -0.004(2)
C14D 0.033(3) 0.045(3) 0.026(3) 0.008(2) -0.001(2) -0.012(2)
C15D 0.032(3) 0.039(3) 0.029(3) 0.003(2) 0.006(2) -0.007(2)
C16D 0.085(5) 0.050(4) 0.040(4) 0.000(3) 0.005(3) -0.030(3)
C17D 0.021(2) 0.024(3) 0.036(3) 0.008(2) 0.006(2) 0.0006(19)
C18D 0.022(2) 0.023(3) 0.033(3) -0.004(2) 0.004(2) 0.0006(19)
C19D 0.026(3) 0.023(3) 0.027(3) 0.005(2) 0.000(2) -0.003(2)
C20D 0.030(3) 0.027(3) 0.029(3) 0.000(2) 0.005(2) 0.011(2)
C21D 0.023(3) 0.034(3) 0.035(3) 0.005(2) 0.003(2) 0.001(2)
C22D 0.022(2) 0.035(3) 0.026(3) 0.004(2) -0.005(2) 0.002(2)
C23D 0.033(3) 0.036(3) 0.018(3) 0.004(2) 0.001(2) 0.000(2)
C24D 0.029(3) 0.036(3) 0.027(3) 0.002(2) 0.010(2) 0.005(2)
C25D 0.022(2) 0.039(3) 0.022(3) 0.000(2) 0.004(2) 0.003(2)
C26D 0.040(3) 0.021(3) 0.033(3) 0.005(2) 0.005(2) 0.003(2)
C27D 0.045(3) 0.020(3) 0.033(3) 0.002(2) 0.009(3) -0.002(2)
C28D 0.034(3) 0.024(3) 0.029(3) -0.001(2) 0.012(2) 0.006(2)
Mn1E 0.0235(4) 0.0321(4) 0.0274(5) 0.0041(3) -0.0044(3) -0.0030(3)
Mn2E 0.0264(4) 0.0264(4) 0.0190(4) -0.0011(3) 0.0043(3) -0.0016(3)
Mn3E 0.0240(4) 0.0170(4) 0.0206(4) 0.0009(3) 0.0034(3) -0.0002(3)
Mn4E 0.0193(3) 0.0172(3) 0.0251(4) 0.0038(3) 0.0019(3) -0.0012(3)
S1E 0.0272(6) 0.0235(6) 0.0238(7) -0.0039(5) 0.0004(5) -0.0040(5)
S2E 0.0264(6) 0.0268(6) 0.0190(7) 0.0056(5) 0.0013(5) 0.0003(5)
S3E 0.0195(5) 0.0180(6) 0.0190(6) 0.0008(4) 0.0021(5) -0.0017(4)
S4E 0.0197(5) 0.0206(6) 0.0237(7) 0.0038(5) 0.0020(5) 0.0004(4)
O1E 0.031(2) 0.049(2) 0.061(3) 0.015(2) -0.0031(19) 0.0075(18)
O2E 0.050(2) 0.074(3) 0.037(3) 0.004(2) -0.016(2) -0.012(2)
O3E 0.046(2) 0.057(3) 0.053(3) 0.010(2) -0.007(2) -0.029(2)
O4E 0.062(3) 0.057(3) 0.021(2) -0.0012(18) 0.0036(19) -0.004(2)
O5E 0.037(2) 0.038(2) 0.051(3) -0.0092(18) 0.0083(18) 0.0035(17)
O6E 0.037(2) 0.038(2) 0.045(3) 0.0090(18) 0.0139(18) -0.0055(17)
O7E 0.042(2) 0.027(2) 0.058(3) 0.0025(18) 0.0034(19) 0.0114(17)
O8E 0.065(3) 0.038(2) 0.050(3) 0.0030(19) 0.011(2) -0.025(2)
O9E 0.051(2) 0.048(2) 0.025(2) -0.0092(17) -0.0019(18) 0.0040(18)
O10E 0.0340(19) 0.0264(19) 0.052(3) 0.0034(17) 0.0109(17) -0.0096(16)
O11E 0.042(2) 0.054(2) 0.022(2) 0.0093(17) -0.0041(17) -0.0026(17)
O12E 0.033(2) 0.029(2) 0.060(3) 0.0043(18) 0.0087(18) 0.0087(16)
C1E 0.050(3) 0.021(3) 0.034(3) -0.007(2) -0.002(3) -0.007(2)
C2E 0.061(4) 0.036(3) 0.034(4) -0.005(3) 0.004(3) -0.009(3)
C3E 0.065(4) 0.038(3) 0.031(3) -0.009(3) 0.002(3) -0.012(3)
C4E 0.070(4) 0.050(4) 0.055(5) -0.008(3) 0.002(3) -0.008(3)
C5E 0.037(3) 0.039(3) 0.036(3) 0.017(2) -0.004(2) 0.006(2)
C9E 0.030(3) 0.029(3) 0.043(4) -0.005(2) -0.008(2) 0.000(2)
C13E 0.028(3) 0.029(3) 0.031(3) 0.005(2) 0.012(2) 0.007(2)
C14E 0.026(3) 0.038(3) 0.049(4) 0.016(3) 0.007(2) 0.003(2)
C17E 0.023(3) 0.046(3) 0.031(3) 0.011(2) -0.002(2) -0.005(2)
C18E 0.026(3) 0.044(3) 0.043(4) 0.007(3) -0.007(3) -0.006(2)
C19E 0.026(3) 0.047(3) 0.029(3) 0.005(2) -0.006(2) -0.001(2)
C20E 0.038(3) 0.043(3) 0.021(3) -0.001(2) 0.008(2) -0.004(2)
C21E 0.037(3) 0.024(3) 0.034(3) -0.005(2) 0.008(2) -0.007(2)
C22E 0.031(3) 0.029(3) 0.022(3) 0.005(2) 0.008(2) 0.008(2)
C23E 0.036(3) 0.019(3) 0.028(3) 0.003(2) -0.002(2) -0.001(2)
C24E 0.040(3) 0.025(3) 0.021(3) -0.001(2) 0.004(2) -0.004(2)
C25E 0.028(3) 0.019(2) 0.031(3) -0.006(2) 0.005(2) 0.0046(19)
C26E 0.023(2) 0.028(3) 0.028(3) 0.004(2) 0.002(2) 0.002(2)
C27E 0.015(2) 0.027(3) 0.029(3) 0.011(2) -0.002(2) 0.0010(18)
C28E 0.028(3) 0.022(3) 0.032(3) 0.006(2) 0.003(2) -0.005(2)
Mn1F 0.0204(3) 0.0169(4) 0.0291(4) 0.0027(3) 0.0044(3) 0.0003(3)
Mn2F 0.0201(3) 0.0207(4) 0.0219(4) 0.0019(3) 0.0003(3) -0.0039(3)
Mn3F 0.0215(4) 0.0359(4) 0.0179(4) 0.0051(3) 0.0012(3) -0.0003(3)
Mn4F 0.0188(3) 0.0246(4) 0.0179(4) 0.0005(3) 0.0006(3) 0.0048(3)
S1F 0.0181(5) 0.0250(6) 0.0257(7) 0.0076(5) -0.0009(5) 0.0005(4)
S2F 0.0171(5) 0.0177(6) 0.0196(6) 0.0011(4) 0.0025(4) 0.0000(4)
S3F 0.0251(6) 0.0242(6) 0.0193(7) -0.0028(5) -0.0002(5) 0.0029(5)
S4F 0.0175(5) 0.0266(6) 0.0215(7) 0.0037(5) 0.0031(5) -0.0021(4)
O1F 0.053(2) 0.038(2) 0.041(3) -0.0054(18) 0.0007(19) -0.0162(18)
O2F 0.046(2) 0.031(2) 0.065(3) 0.024(2) 0.012(2) 0.0077(17)
O3F 0.035(2) 0.034(2) 0.053(3) -0.0022(18) 0.0138(19) 0.0066(16)
O4F 0.042(2) 0.035(2) 0.047(3) -0.0062(18) -0.0129(19) -0.0048(17)
O5F 0.0231(18) 0.052(2) 0.042(2) -0.0053(18) 0.0094(17) -0.0039(16)
O6F 0.053(2) 0.0239(19) 0.035(2) 0.0090(16) 0.0042(18) -0.0072(16)
O7F 0.051(2) 0.056(3) 0.047(3) 0.030(2) -0.002(2) -0.002(2)
O8F 0.037(2) 0.086(3) 0.033(2) -0.018(2) -0.0078(18) 0.001(2)
O9F 0.032(2) 0.070(3) 0.031(2) 0.0005(19) 0.0090(17) 0.0058(19)
O10F 0.069(3) 0.036(2) 0.050(3) 0.0209(19) 0.001(2) 0.0113(19)
O11F 0.032(2) 0.077(3) 0.034(2) -0.008(2) 0.0062(18) 0.0183(19)
O12F 0.0294(19) 0.046(2) 0.026(2) -0.0054(16) 0.0006(16) -0.0038(16)
C1F 0.032(3) 0.040(3) 0.044(4) 0.013(3) -0.005(3) 0.003(2)
C2F 0.034(3) 0.063(4) 0.045(4) 0.000(3) -0.002(3) 0.014(3)
C3F 0.032(3) 0.064(4) 0.040(4) 0.008(3) -0.004(3) 0.007(3)
C4F 0.068(4) 0.054(4) 0.051(4) 0.024(3) 0.002(3) 0.011(3)
C5F 0.028(3) 0.030(3) 0.023(3) 0.003(2) 0.009(2) -0.005(2)
C6F 0.027(3) 0.038(3) 0.025(3) 0.000(2) 0.001(2) -0.001(2)
C7F 0.040(3) 0.045(3) 0.024(3) 0.001(2) 0.006(2) -0.008(2)
C8F 0.039(3) 0.063(4) 0.019(3) -0.008(3) -0.003(2) 0.001(3)
C9F 0.088(5) 0.033(3) 0.038(4) -0.019(3) -0.012(3) 0.018(3)
C13F 0.019(2) 0.044(3) 0.040(3) 0.009(3) 0.003(2) -0.008(2)
C14F 0.046(3) 0.044(3) 0.044(4) 0.010(3) 0.001(3) -0.015(3)
C15F 0.048(4) 0.068(5) 0.060(5) 0.001(4) 0.017(3) -0.018(3)
C16F 0.070(5) 0.080(6) 0.102(7) 0.021(5) 0.016(5) -0.014(4)
C17F 0.033(3) 0.022(3) 0.037(3) -0.002(2) 0.013(2) -0.002(2)
C18F 0.026(3) 0.024(3) 0.044(4) 0.001(2) 0.009(2) 0.004(2)
C19F 0.029(3) 0.018(2) 0.034(3) 0.003(2) 0.001(2) -0.002(2)
C20F 0.027(3) 0.027(3) 0.035(3) -0.001(2) -0.001(2) -0.003(2)
C21F 0.026(3) 0.026(3) 0.034(3) 0.004(2) -0.005(2) -0.010(2)
C22F 0.031(3) 0.021(3) 0.022(3) -0.003(2) 0.004(2) -0.006(2)
C23F 0.028(3) 0.052(4) 0.030(3) 0.012(3) 0.003(2) 0.000(2)
C24F 0.026(3) 0.048(3) 0.023(3) 0.002(2) 0.005(2) 0.004(2)
C25F 0.032(3) 0.044(3) 0.018(3) 0.005(2) -0.003(2) -0.007(2)
C26F 0.034(3) 0.029(3) 0.029(3) -0.003(2) 0.002(2) 0.017(2)
C27F 0.032(3) 0.040(3) 0.020(3) -0.009(2) -0.004(2) 0.013(2)
C28F 0.022(2) 0.029(3) 0.026(3) 0.004(2) 0.006(2) 0.004(2)

loop_
_atom_type_symbol
_atom_type_description
_atom_type_scat_dispersion_real
_atom_type_scat_dispersion_imag
_atom_type_scat_source
C C 0.0033 0.0016 'International Tables Vol C Tables 4.2.6.8 and 6.1.1.4'
H H 0.0000 0.0000 'International Tables Vol C Tables 4.2.6.8 and 6.1.1.4'
O O 0.0106 0.0060 'International Tables Vol C Tables 4.2.6.8 and 6.1.1.4'
S S 0.1246 0.1234 'International Tables Vol C Tables 4.2.6.8 and 6.1.1.4'
Mn Mn 0.3368 0.7283 'International Tables Vol C Tables 4.2.6.8 and 6.1.1.4'

loop_
_geom_angle_atom_site_label_1
_geom_angle_atom_site_label_2
_geom_angle_atom_site_label_3
_geom_angle
C19A Mn1A C18A 93.4(2)
C19A Mn1A C17A 90.5(2)
C18A Mn1A C17A 91.3(2)
C19A Mn1A S4A 96.92(15)
C18A Mn1A S4A 91.41(15)
C17A Mn1A S4A 171.95(15)
C19A Mn1A S2A 91.64(14)
C18A Mn1A S2A 168.31(15)
C17A Mn1A S2A 99.20(14)
S4A Mn1A S2A 77.51(4)
C19A Mn1A S1A 168.46(15)
C18A Mn1A S1A 97.13(15)
C17A Mn1A S1A 93.90(15)
S4A Mn1A S1A 78.24(4)
S2A Mn1A S1A 77.13(4)
C22A Mn2A C21A 90.4(2)
C22A Mn2A C20A 93.14(19)
C21A Mn2A C20A 91.6(2)
C22A Mn2A S2A 92.70(14)
C21A Mn2A S2A 96.53(14)
C20A Mn2A S2A 169.92(15)
C22A Mn2A S1A 169.78(14)
C21A Mn2A S1A 93.78(15)
C20A Mn2A S1A 96.06(14)
S2A Mn2A S1A 77.56(4)
C22A Mn2A S3A 96.82(14)
C21A Mn2A S3A 171.35(15)
C20A Mn2A S3A 92.73(14)
S2A Mn2A S3A 78.42(4)
S1A Mn2A S3A 78.34(4)
C23A Mn3A C25A 88.6(2)
C23A Mn3A C24A 91.6(2)
C25A Mn3A C24A 95.3(2)
C23A Mn3A S2A 92.01(16)
C25A Mn3A S2A 92.71(14)
C24A Mn3A S2A 171.34(15)
C23A Mn3A S4A 97.73(15)
C25A Mn3A S4A 168.54(14)
C24A Mn3A S4A 94.08(14)
S2A Mn3A S4A 77.62(4)
C23A Mn3A S3A 169.81(16)
C25A Mn3A S3A 94.29(14)
C24A Mn3A S3A 97.87(15)
S2A Mn3A S3A 78.12(4)
S4A Mn3A S3A 77.84(4)
C27A Mn4A C26A 92.0(2)
C27A Mn4A C28A 90.3(2)
C26A Mn4A C28A 93.16(19)
C27A Mn4A S1A 170.49(16)
C26A Mn4A S1A 94.46(14)
C28A Mn4A S1A 96.29(15)
C27A Mn4A S4A 93.87(16)
C26A Mn4A S4A 93.37(14)
C28A Mn4A S4A 172.12(15)
S1A Mn4A S4A 78.81(4)
C27A Mn4A S3A 93.82(15)
C26A Mn4A S3A 170.35(15)
C28A Mn4A S3A 94.49(14)
S1A Mn4A S3A 78.88(4)
S4A Mn4A S3A 78.58(4)
C1A S1A Mn4A 119.39(17)
C1A S1A Mn2A 113.49(15)
Mn4A S1A Mn2A 100.46(4)
C1A S1A Mn1A 119.05(16)
Mn4A S1A Mn1A 100.02(4)
Mn2A S1A Mn1A 101.29(5)
C5A S2A Mn2A 119.72(14)
C5A S2A Mn3A 111.43(14)
Mn2A S2A Mn3A 101.00(5)
C5A S2A Mn1A 118.68(15)
Mn2A S2A Mn1A 101.91(4)
Mn3A S2A Mn1A 101.22(4)
C9A S3A Mn4A 112.04(15)
C9A S3A Mn2A 118.38(15)
Mn4A S3A Mn2A 100.26(4)
C9A S3A Mn3A 122.26(14)
Mn4A S3A Mn3A 100.60(4)
Mn2A S3A Mn3A 99.79(5)
C13A S4A Mn4A 112.05(16)
C13A S4A Mn1A 119.11(16)
Mn4A S4A Mn1A 100.35(5)
C13A S4A Mn3A 120.01(16)
Mn4A S4A Mn3A 101.09(4)
Mn1A S4A Mn3A 101.09(5)
C2A C1A S1A 116.4(3)
C2A C1A H1AA 108.2
S1A C1A H1AA 108.2
C2A C1A H1AB 108.2
S1A C1A H1AB 108.2
H1AA C1A H1AB 107.3
C1A C2A C3A 111.5(4)
C1A C2A H2AA 109.3
C3A C2A H2AA 109.3
C1A C2A H2AB 109.3
C3A C2A H2AB 109.3
H2AA C2A H2AB 108.0
C4A C3A C2A 111.7(5)
C4A C3A H3AA 109.3
C2A C3A H3AA 109.3
C4A C3A H3AB 109.3
C2A C3A H3AB 109.3
H3AA C3A H3AB 107.9
C3A C4A H4AA 109.5
C3A C4A H4AB 109.5
H4AA C4A H4AB 109.5
C3A C4A H4AC 109.5
H4AA C4A H4AC 109.5
H4AB C4A H4AC 109.5
C6A C5A S2A 115.1(3)
C6A C5A H5AA 108.5
S2A C5A H5AA 108.5
C6A C5A H5AB 108.5
S2A C5A H5AB 108.5
H5AA C5A H5AB 107.5
C5A C6A C7A 111.5(4)
C5A C6A H6AA 109.3
C7A C6A H6AA 109.3
C5A C6A H6AB 109.3
C7A C6A H6AB 109.3
H6AA C6A H6AB 108.0
C6A C7A C8A 112.8(4)
C6A C7A H7AA 109.0
C8A C7A H7AA 109.0
C6A C7A H7AB 109.0
C8A C7A H7AB 109.0
H7AA C7A H7AB 107.8
C7A C8A H8AA 109.5
C7A C8A H8AB 109.5
H8AA C8A H8AB 109.5
C7A C8A H8AC 109.5
H8AA C8A H8AC 109.5
H8AB C8A H8AC 109.5
C10A C9A S3A 115.6(3)
C10A C9A H9AA 108.4
S3A C9A H9AA 108.4
C10A C9A H9AB 108.4
S3A C9A H9AB 108.4
H9AA C9A H9AB 107.4
C9A C10A C11A 112.0(4)
C9A C10A H10A 109.2
C11A C10A H10A 109.2
C9A C10A H10B 109.2
C11A C10A H10B 109.2
H10A C10A H10B 107.9
C12A C11A C10A 113.1(4)
C12A C11A H11A 109.0
C10A C11A H11A 109.0
C12A C11A H11B 109.0
C10A C11A H11B 109.0
H11A C11A H11B 107.8
C11A C12A H12A 109.5
C11A C12A H12B 109.5
H12A C12A H12B 109.5
C11A C12A H12C 109.5
H12A C12A H12C 109.5
H12B C12A H12C 109.5
C14A C13A S4A 115.9(3)
C14A C13A H13A 108.3
S4A C13A H13A 108.3
C14A C13A H13B 108.3
S4A C13A H13B 108.3
H13A C13A H13B 107.4
C13A C14A C15A 111.7(4)
C13A C14A H14A 109.3
C15A C14A H14A 109.3
C13A C14A H14B 109.3
C15A C14A H14B 109.3
H14A C14A H14B 107.9
C16A C15A C14A 115.3(5)
C16A C15A H15A 108.5
C14A C15A H15A 108.5
C16A C15A H15B 108.5
C14A C15A H15B 108.5
H15A C15A H15B 107.5
C15A C16A H16A 109.5
C15A C16A H16B 109.5
H16A C16A H16B 109.5
C15A C16A H16C 109.5
H16A C16A H16C 109.5
H16B C16A H16C 109.5
O1A C17A Mn1A 177.6(4)
O2A C18A Mn1A 176.8(5)
O3A C19A Mn1A 176.0(4)
O4A C20A Mn2A 179.0(4)
O5A C21A Mn2A 178.3(4)
O6A C22A Mn2A 176.8(4)
O7A C23A Mn3A 176.5(4)
O8A C24A Mn3A 176.7(4)
O9A C25A Mn3A 176.6(4)
O10A C26A Mn4A 178.8(5)
O11A C27A Mn4A 179.4(5)
O12A C28A Mn4A 177.9(4)
C18B Mn1B C17B 92.2(2)
C18B Mn1B C19B 91.9(2)
C17B Mn1B C19B 91.1(2)
C18B Mn1B S1B 93.01(15)
C17B Mn1B S1B 170.00(15)
C19B Mn1B S1B 97.23(15)
C18B Mn1B S4B 170.11(15)
C17B Mn1B S4B 96.02(15)
C19B Mn1B S4B 93.38(15)
S1B Mn1B S4B 78.05(4)
C18B Mn1B S2B 95.89(15)
C17B Mn1B S2B 92.59(15)
C19B Mn1B S2B 171.21(16)
S1B Mn1B S2B 78.39(4)
S4B Mn1B S2B 78.31(4)
C21B Mn2B C22B 92.3(2)
C21B Mn2B C20B 90.8(2)
C22B Mn2B C20B 90.3(2)
C21B Mn2B S1B 94.34(14)
C22B Mn2B S1B 92.08(14)
C20B Mn2B S1B 174.25(15)
C21B Mn2B S3B 169.70(15)
C22B Mn2B S3B 95.32(15)
C20B Mn2B S3B 96.07(15)
S1B Mn2B S3B 78.48(4)
C21B Mn2B S2B 93.27(15)
C22B Mn2B S2B 169.24(15)
C20B Mn2B S2B 98.87(14)
S1B Mn2B S2B 78.32(4)
S3B Mn2B S2B 78.14(4)
C25B Mn3B C23B 93.50(19)
C25B Mn3B C24B 92.1(2)
C23B Mn3B C24B 91.5(2)
C25B Mn3B S2B 91.22(15)
C23B Mn3B S2B 95.34(16)
C24B Mn3B S2B 172.18(15)
C25B Mn3B S3B 95.65(14)
C23B Mn3B S3B 168.86(14)
C24B Mn3B S3B 94.47(15)
S2B Mn3B S3B 78.15(4)
C25B Mn3B S4B 168.42(15)
C23B Mn3B S4B 92.01(14)
C24B Mn3B S4B 97.92(15)
S2B Mn3B S4B 78.12(4)
S3B Mn3B S4B 77.88(4)
C26B Mn4B C27B 92.9(2)
C26B Mn4B C28B 91.2(2)
C27B Mn4B C28B 94.06(19)
C26B Mn4B S3B 93.33(14)
C27B Mn4B S3B 170.77(15)
C28B Mn4B S3B 92.58(14)
C26B Mn4B S4B 95.47(15)
C27B Mn4B S4B 94.48(14)
C28B Mn4B S4B 168.89(15)
S3B Mn4B S4B 78.18(4)
C26B Mn4B S1B 170.11(14)
C27B Mn4B S1B 94.75(15)
C28B Mn4B S1B 94.47(15)
S3B Mn4B S1B 78.32(4)
S4B Mn4B S1B 77.75(4)
C1B S1B Mn2B 111.44(14)
C1B S1B Mn1B 118.94(15)
Mn2B S1B Mn1B 100.83(4)
C1B S1B Mn4B 120.94(15)
Mn2B S1B Mn4B 100.33(5)
Mn1B S1B Mn4B 101.10(5)
C5B S2B Mn1B 115.72(15)
C5B S2B Mn3B 115.75(16)
Mn1B S2B Mn3B 100.70(5)
C5B S2B Mn2B 120.57(15)
Mn1B S2B Mn2B 100.19(4)
Mn3B S2B Mn2B 100.75(5)
C9B S3B Mn4B 113.27(15)
C9B S3B Mn2B 117.72(16)
Mn4B S3B Mn2B 100.39(4)
C9B S3B Mn3B 120.51(15)
Mn4B S3B Mn3B 100.99(4)
Mn2B S3B Mn3B 100.83(5)
C13B S4B Mn1B 112.15(17)
C13B S4B Mn4B 119.76(16)
Mn1B S4B Mn4B 101.00(5)
C13B S4B Mn3B 119.60(16)
Mn1B S4B Mn3B 100.53(5)
Mn4B S4B Mn3B 100.64(5)
C2B C1B S1B 114.6(3)
C2B C1B H1BA 108.6
S1B C1B H1BA 108.6
C2B C1B H1BB 108.6
S1B C1B H1BB 108.6
H1BA C1B H1BB 107.6
C1B C2B C3B 111.2(4)
C1B C2B H2BA 109.4
C3B C2B H2BA 109.4
C1B C2B H2BB 109.4
C3B C2B H2BB 109.4
H2BA C2B H2BB 108.0
C4B C3B C2B 113.4(4)
C4B C3B H3BA 108.9
C2B C3B H3BA 108.9
C4B C3B H3BB 108.9
C2B C3B H3BB 108.9
H3BA C3B H3BB 107.7
C3B C4B H4BA 109.5
C3B C4B H4BB 109.5
H4BA C4B H4BB 109.5
C3B C4B H4BC 109.5
H4BA C4B H4BC 109.5
H4BB C4B H4BC 109.5
C6B C5B S2B 113.4(3)
C6B C5B H5BA 108.9
S2B C5B H5BA 108.9
C6B C5B H5BB 108.9
S2B C5B H5BB 108.9
H5BA C5B H5BB 107.7
C5B C6B C7B 112.8(4)
C5B C6B H6BA 109.0
C7B C6B H6BA 109.0
C5B C6B H6BB 109.0
C7B C6B H6BB 109.0
H6BA C6B H6BB 107.8
C8B C7B C6B 113.1(5)
C8B C7B H7BA 109.0
C6B C7B H7BA 109.0
C8B C7B H7BB 109.0
C6B C7B H7BB 109.0
H7BA C7B H7BB 107.8
C7B C8B H8BA 109.5
C7B C8B H8BB 109.5
H8BA C8B H8BB 109.5
C7B C8B H8BC 109.5
H8BA C8B H8BC 109.5
H8BB C8B H8BC 109.5
C10B C9B S3B 114.0(3)
C10B C9B H9BA 108.7
S3B C9B H9BA 108.7
C10B C9B H9BB 108.7
S3B C9B H9BB 108.7
H9BA C9B H9BB 107.6
C9B C10B C11B 112.1(3)
C9B C10B H10C 109.2
C11B C10B H10C 109.2
C9B C10B H10D 109.2
C11B C10B H10D 109.2
H10C C10B H10D 107.9
C12B C11B C10B 112.2(4)
C12B C11B H11C 109.2
C10B C11B H11C 109.2
C12B C11B H11D 109.2
C10B C11B H11D 109.2
H11C C11B H11D 107.9
C11B C12B H12D 109.5
C11B C12B H12E 109.5
H12D C12B H12E 109.5
C11B C12B H12F 109.5
H12D C12B H12F 109.5
H12E C12B H12F 109.5
C14B C13B S4B 115.0(4)
C14B C13B H13C 108.5
S4B C13B H13C 108.5
C14B C13B H13D 108.5
S4B C13B H13D 108.5
H13C C13B H13D 107.5
C13B C14B C15B 114.0(7)
C13B C14B C15T 103.7(7)
C15B C14B C15T 31.8(6)
C13B C14B H14C 108.8
C15B C14B H14C 108.7
C15T C14B H14C 138.3
C13B C14B H14D 108.8
C15B C14B H14D 108.8
C15T C14B H14D 85.3
H14C C14B H14D 107.7
C13B C14B H1O4 111.0
C15B C14B H1O4 79.4
C15T C14B H1O4 111.0
H14C C14B H1O4 32.1
H14D C14B H1O4 131.2
C13B C14B H1P4 111.0
C15B C14B H1P4 127.0
C15T C14B H1P4 111.1
H14C C14B H1P4 81.0
H14D C14B H1P4 28.0
H1O4 C14B H1P4 109.0
C16B C15B C14B 111.1(8)
C16B C15B H15D 109.4
C14B C15B H15D 109.4
C16B C15B H15C 109.4
C14B C15B H15C 109.4
H15D C15B H15C 108.0
C15B C16B H16D 109.5
C15B C16B H16E 109.5
H16D C16B H16E 109.5
C15B C16B H16F 109.5
H16D C16B H16F 109.5
H16E C16B H16F 109.5
C16T C15T C14B 112.2(8)
C16T C15T H1O5 109.3
C14B C15T H1O5 109.2
C16T C15T H1P5 109.0
C14B C15T H1P5 109.1
H1O5 C15T H1P5 107.9
C15T C16T H1O6 109.5
C15T C16T H1P6 109.3
H1O6 C16T H1P6 109.5
C15T C16T H1Q6 109.6
H1O6 C16T H1Q6 109.5
H1P6 C16T H1Q6 109.5
O1B C17B Mn1B 179.2(5)
O2B C18B Mn1B 177.7(4)
O3B C19B Mn1B 177.3(4)
O4B C20B Mn2B 175.8(4)
O5B C21B Mn2B 179.3(4)
O6B C22B Mn2B 177.7(4)
O7B C23B Mn3B 177.8(4)
O8B C24B Mn3B 178.1(4)
O9B C25B Mn3B 176.9(4)
O10B C26B Mn4B 178.6(4)
O11B C27B Mn4B 178.9(5)
O12B C28B Mn4B 177.8(4)
C17C Mn1C C19C 89.0(2)
C17C Mn1C C18C 92.8(2)
C19C Mn1C C18C 92.0(2)
C17C Mn1C S1C 93.47(15)
C19C Mn1C S1C 94.82(15)
C18C Mn1C S1C 170.84(15)
C17C Mn1C S3C 170.86(15)
C19C Mn1C S3C 96.32(15)
C18C Mn1C S3C 94.45(15)
S1C Mn1C S3C 78.71(4)
C17C Mn1C S2C 96.18(15)
C19C Mn1C S2C 171.65(15)
C18C Mn1C S2C 94.32(14)
S1C Mn1C S2C 78.36(4)
S3C Mn1C S2C 77.73(4)
C20C Mn2C C22C 92.6(2)
C20C Mn2C C21C 92.9(2)
C22C Mn2C C21C 91.3(2)
C20C Mn2C S1C 95.56(15)
C22C Mn2C S1C 91.92(15)
C21C Mn2C S1C 170.75(17)
C20C Mn2C S2C 92.40(14)
C22C Mn2C S2C 169.67(15)
C21C Mn2C S2C 97.47(15)
S1C Mn2C S2C 78.59(4)
C20C Mn2C S4C 169.60(15)
C22C Mn2C S4C 95.63(16)
C21C Mn2C S4C 93.23(16)
S1C Mn2C S4C 77.83(4)
S2C Mn2C S4C 78.51(4)
C24C Mn3C C23C 91.3(2)
C24C Mn3C C25C 90.7(2)
C23C Mn3C C25C 93.91(19)
C24C Mn3C S4C 95.67(15)
C23C Mn3C S4C 93.08(14)
C25C Mn3C S4C 170.40(14)
C24C Mn3C S3C 94.21(14)
C23C Mn3C S3C 170.08(15)
C25C Mn3C S3C 94.26(13)
S4C Mn3C S3C 78.18(4)
C24C Mn3C S2C 170.83(14)
C23C Mn3C S2C 95.97(15)
C25C Mn3C S2C 94.31(15)
S4C Mn3C S2C 78.41(4)
S3C Mn3C S2C 77.82(4)
C27C Mn4C C28C 91.3(2)
C27C Mn4C C26C 92.47(19)
C28C Mn4C C26C 93.9(2)
C27C Mn4C S1C 93.29(15)
C28C Mn4C S1C 170.50(15)
C26C Mn4C S1C 94.21(16)
C27C Mn4C S3C 94.59(14)
C28C Mn4C S3C 93.07(15)
C26C Mn4C S3C 169.95(15)
S1C Mn4C S3C 78.26(4)
C27C Mn4C S4C 168.49(14)
C28C Mn4C S4C 97.34(15)
C26C Mn4C S4C 94.55(14)
S1C Mn4C S4C 77.12(4)
S3C Mn4C S4C 77.39(4)
C1C S1C Mn2C 112.59(16)
C1C S1C Mn1C 119.46(17)
Mn2C S1C Mn1C 100.56(4)
C1C S1C Mn4C 119.23(16)
Mn2C S1C Mn4C 101.84(5)
Mn1C S1C Mn4C 100.16(5)
C5C S2C Mn2C 119.22(15)
C5C S2C Mn3C 119.02(16)
Mn2C S2C Mn3C 100.16(5)
C5C S2C Mn1C 113.95(15)
Mn2C S2C Mn1C 100.17(4)
Mn3C S2C Mn1C 101.11(5)
C9C S3C Mn3C 112.44(15)
C9C S3C Mn1C 118.07(17)
Mn3C S3C Mn1C 101.54(5)
C9C S3C Mn4C 120.72(16)
Mn3C S3C Mn4C 101.15(5)
Mn1C S3C Mn4C 99.95(5)
C13C S4C Mn3C 117.22(19)
C13C S4C Mn2C 113.2(2)
Mn3C S4C Mn2C 100.38(5)
C13C S4C Mn4C 120.85(16)
Mn3C S4C Mn4C 100.87(5)
Mn2C S4C Mn4C 101.27(5)
C2C C1C S1C 115.7(4)
C2C C1C H1CA 108.3
S1C C1C H1CA 108.3
C2C C1C H1CB 108.3
S1C C1C H1CB 108.3
H1CA C1C H1CB 107.4
C1C C2C C3C 114.0(5)
C1C C2C H2CA 108.7
C3C C2C H2CA 108.8
C1C C2C H2CB 108.8
C3C C2C H2CB 108.7
H2CA C2C H2CB 107.6
C4C C3C C2C 111.0(5)
C4C C3C H3CA 109.4
C2C C3C H3CA 109.4
C4C C3C H3CB 109.4
C2C C3C H3CB 109.4
H3CA C3C H3CB 108.0
C3C C4C H4CA 109.5
C3C C4C H4CB 109.5
H4CA C4C H4CB 109.5
C3C C4C H4CC 109.5
H4CA C4C H4CC 109.5
H4CB C4C H4CC 109.5
C6C C5C S2C 113.6(3)
C6C C5C H5CA 108.9
S2C C5C H5CA 108.9
C6C C5C H5CB 108.9
S2C C5C H5CB 108.9
H5CA C5C H5CB 107.7
C5C C6C C7C 112.1(4)
C5C C6C H6CA 109.2
C7C C6C H6CA 109.2
C5C C6C H6CB 109.2
C7C C6C H6CB 109.2
H6CA C6C H6CB 107.9
C8C C7C C6C 113.7(4)
C8C C7C H7CA 108.8
C6C C7C H7CA 108.8
C8C C7C H7CB 108.8
C6C C7C H7CB 108.8
H7CA C7C H7CB 107.7
C7C C8C H8CA 109.5
C7C C8C H8CB 109.5
H8CA C8C H8CB 109.5
C7C C8C H8CC 109.5
H8CA C8C H8CC 109.5
H8CB C8C H8CC 109.5
C10C C9C S3C 115.2(3)
C10C C9C H9CA 108.5
S3C C9C H9CA 108.5
C10C C9C H9CB 108.5
S3C C9C H9CB 108.5
H9CA C9C H9CB 107.5
C9C C10C C11C 112.6(4)
C9C C10C H10E 109.1
C11C C10C H10E 109.1
C9C C10C H10F 109.1
C11C C10C H10F 109.1
H10E C10C H10F 107.8
C12C C11C C10C 113.4(5)
C12C C11C H11E 108.9
C10C C11C H11E 108.9
C12C C11C H11F 108.9
C10C C11C H11F 108.9
H11E C11C H11F 107.7
C11C C12C H12G 109.5
C11C C12C H12H 109.5
H12G C12C H12H 109.5
C11C C12C H12I 109.5
H12G C12C H12I 109.5
H12H C12C H12I 109.5
C14C C13C S4C 114.9(4)
C14C C13C H13E 108.5
S4C C13C H13E 108.5
C14C C13C H13F 108.5
S4C C13C H13F 108.5
H13E C13C H13F 107.5
C15C C14C C13C 126.3(7)
C15C C14C C15X 35.6(5)
C13C C14C C15X 98.3(7)
C15C C14C H14E 105.8
C13C C14C H14E 105.8
C15X C14C H14E 140.3
C15C C14C H14F 105.7
C13C C14C H14F 105.8
C15X C14C H14F 96.8
H14E C14C H14F 106.2
C15C C14C H14S 111.6
C13C C14C H14S 112.1
C15X C14C H14S 112.1
H14E C14C H14S 87.6
H14F C14C H14S 18.6
C15C C14C H14T 80.0
C13C C14C H14T 112.1
C15X C14C H14T 112.1
H14E C14C H14T 29.1
H14F C14C H14T 127.2
H14S C14C H14T 109.7
C14C C15C C16C 110.0(8)
C14C C15C H15E 109.7
C16C C15C H15E 109.7
C14C C15C H15F 109.7
C16C C15C H15F 109.7
H15E C15C H15F 108.2
C15C C16C H16J 109.5
C15C C16C H16K 109.5
H16J C16C H16K 109.5
C15C C16C H16L 109.5
H16J C16C H16L 109.5
H16K C16C H16L 109.5
C16X C15X C14C 105.5(12)
C16X C15X H15G 110.6
C14C C15X H15G 110.6
C16X C15X H15H 110.6
C14C C15X H15H 110.6
H15G C15X H15H 108.8
C15X C16X H16M 109.5
C15X C16X H16N 109.5
H16M C16X H16N 109.5
C15X C16X H1Z6 109.5
H16M C16X H1Z6 109.5
H16N C16X H1Z6 109.5
O1C C17C Mn1C 178.0(4)
O2C C18C Mn1C 178.8(4)
O3C C19C Mn1C 177.3(5)
O4C C20C Mn2C 178.6(4)
O5C C21C Mn2C 177.3(4)
O6C C22C Mn2C 178.0(5)
O7C C23C Mn3C 177.1(4)
O8C C24C Mn3C 177.8(4)
O9C C25C Mn3C 179.5(5)
O10C C26C Mn4C 178.2(5)
O11C C27C Mn4C 179.6(5)
O12C C28C Mn4C 176.4(5)
C18D Mn1D C19D 90.5(2)
C18D Mn1D C17D 92.5(2)
C19D Mn1D C17D 93.3(2)
C18D Mn1D S2D 92.03(14)
C19D Mn1D S2D 171.05(15)
C17D Mn1D S2D 95.19(15)
C18D Mn1D S1D 95.56(15)
C19D Mn1D S1D 93.07(15)
C17D Mn1D S1D 169.72(15)
S2D Mn1D S1D 78.15(4)
C18D Mn1D S3D 169.18(14)
C19D Mn1D S3D 98.49(14)
C17D Mn1D S3D 92.92(15)
S2D Mn1D S3D 78.15(4)
S1D Mn1D S3D 78.12(4)
C21D Mn2D C22D 93.2(2)
C21D Mn2D C20D 90.8(2)
C22D Mn2D C20D 91.7(2)
C21D Mn2D S1D 91.86(15)
C22D Mn2D S1D 168.98(15)
C20D Mn2D S1D 97.99(14)
C21D Mn2D S4D 97.07(16)
C22D Mn2D S4D 91.89(15)
C20D Mn2D S4D 171.15(16)
S1D Mn2D S4D 77.79(4)
C21D Mn2D S2D 169.52(15)
C22D Mn2D S2D 96.22(15)
C20D Mn2D S2D 93.44(16)
S1D Mn2D S2D 78.06(4)
S4D Mn2D S2D 78.13(4)
C25D Mn3D C24D 91.6(2)
C25D Mn3D C23D 93.0(2)
C24D Mn3D C23D 92.9(2)
C25D Mn3D S2D 169.79(15)
C24D Mn3D S2D 92.31(16)
C23D Mn3D S2D 96.19(15)
C25D Mn3D S3D 92.06(15)
C24D Mn3D S3D 94.40(15)
C23D Mn3D S3D 171.02(16)
S2D Mn3D S3D 78.24(4)
C25D Mn3D S4D 96.89(16)
C24D Mn3D S4D 168.94(16)
C23D Mn3D S4D 93.72(15)
S2D Mn3D S4D 78.15(4)
S3D Mn3D S4D 78.32(4)
C27D Mn4D C26D 91.4(2)
C27D Mn4D C28D 91.3(2)
C26D Mn4D C28D 93.4(2)
C27D Mn4D S1D 95.00(16)
C26D Mn4D S1D 91.67(15)
C28D Mn4D S1D 171.83(16)
C27D Mn4D S3D 170.86(16)
C26D Mn4D S3D 95.00(16)
C28D Mn4D S3D 94.86(16)
S1D Mn4D S3D 78.29(4)
C27D Mn4D S4D 94.48(16)
C26D Mn4D S4D 168.30(15)
C28D Mn4D S4D 96.62(14)
S1D Mn4D S4D 77.74(4)
S3D Mn4D S4D 78.14(4)
C1D S1D Mn4D 112.47(15)
C1D S1D Mn2D 118.59(16)
Mn4D S1D Mn2D 101.57(5)
C1D S1D Mn1D 119.57(17)
Mn4D S1D Mn1D 100.98(5)
Mn2D S1D Mn1D 100.78(5)
C5D S2D Mn1D 112.69(16)
C5D S2D Mn3D 119.57(18)
Mn1D S2D Mn3D 100.92(4)
C5D S2D Mn2D 119.17(17)
Mn1D S2D Mn2D 100.52(5)
Mn3D S2D Mn2D 100.84(5)
C9D S3D Mn3D 113.93(15)
C9D S3D Mn4D 118.91(16)
Mn3D S3D Mn4D 100.82(5)
C9D S3D Mn1D 119.29(15)
Mn3D S3D Mn1D 100.53(5)
Mn4D S3D Mn1D 100.18(5)
C13D S4D Mn2D 112.06(16)
C13D S4D Mn3D 120.31(17)
Mn2D S4D Mn3D 100.59(5)
C13D S4D Mn4D 119.42(16)
Mn2D S4D Mn4D 100.68(5)
Mn3D S4D Mn4D 100.52(5)
C2D C1D S1D 115.0(4)
C2D C1D H1DA 108.5
S1D C1D H1DA 108.5
C2D C1D H1DB 108.5
S1D C1D H1DB 108.5
H1DA C1D H1DB 107.5
C1D C2D C3D 115.8(5)
C1D C2D H2DA 108.3
C3D C2D H2DA 108.3
C1D C2D H2DB 108.3
C3D C2D H2DB 108.3
H2DA C2D H2DB 107.4
C4D C3D C4Q 54.6(9)
C4D C3D C2D 114.3(5)
C4Q C3D C2D 93.1(10)
C4D C3D H3DA 108.7
C4Q C3D H3DA 157.4
C2D C3D H3DA 108.7
C4D C3D H3DB 108.7
C4Q C3D H3DB 69.4
C2D C3D H3DB 108.7
H3DA C3D H3DB 107.6
C4D C3D H3DS 58.5
C4Q C3D H3DS 113.1
C2D C3D H3DS 113.1
H3DA C3D H3DS 53.2
H3DB C3D H3DS 137.8
C4D C3D H3DT 131.4
C4Q C3D H3DT 113.1
C2D C3D H3DT 113.1
H3DA C3D H3DT 64.4
H3DB C3D H3DT 44.3
H3DS C3D H3DT 110.5
C3D C4D H4DA 109.5
C3D C4D H4DB 109.5
H4DA C4D H4DB 109.5
C3D C4D H4DC 109.5
H4DA C4D H4DC 109.5
H4DB C4D H4DC 109.5
C3D C4Q H4QA 109.5
C3D C4Q H4QB 109.5
H4QA C4Q H4QB 109.5
C3D C4Q H4QC 109.5
H4QA C4Q H4QC 109.5
H4QB C4Q H4QC 109.5
C6D C5D S2D 114.8(3)
C6D C5D H5DA 108.6
S2D C5D H5DA 108.6
C6D C5D H5DB 108.6
S2D C5D H5DB 108.6
H5DA C5D H5DB 107.6
C5D C6D C7D 111.3(4)
C5D C6D H6DA 109.4
C7D C6D H6DA 109.4
C5D C6D H6DB 109.4
C7D C6D H6DB 109.4
H6DA C6D H6DB 108.0
C8D C7D C6D 110.4(5)
C8D C7D H7DA 109.6
C6D C7D H7DA 109.6
C8D C7D H7DB 109.6
C6D C7D H7DB 109.6
H7DA C7D H7DB 108.1
C7D C8D H8DA 109.5
C7D C8D H8DB 109.5
H8DA C8D H8DB 109.5
C7D C8D H8DC 109.5
H8DA C8D H8DC 109.5
H8DB C8D H8DC 109.5
C10D C9D S3D 114.0(4)
C10D C9D H9DA 108.8
S3D C9D H9DA 108.8
C10D C9D H9DB 108.8
S3D C9D H9DB 108.8
H9DA C9D H9DB 107.7
C9D C10D C11D 114.8(5)
C9D C10D H10G 108.6
C11D C10D H10G 108.6
C9D C10D H10H 108.6
C11D C10D H10H 108.6
H10G C10D H10H 107.5
C12D C11D C10D 104.3(6)
C12D C11D H11G 110.9
C10D C11D H11G 110.9
C12D C11D H11H 110.9
C10D C11D H11H 110.9
H11G C11D H11H 108.9
C11D C12D H12J 109.5
C11D C12D H12K 109.5
H12J C12D H12K 109.5
C11D C12D H12L 109.5
H12J C12D H12L 109.5
H12K C12D H12L 109.5
C14D C13D S4D 114.4(3)
C14D C13D H13G 108.7
S4D C13D H13G 108.7
C14D C13D H13H 108.7
S4D C13D H13H 108.7
H13G C13D H13H 107.6
C13D C14D C15D 112.7(4)
C13D C14D H14G 109.0
C15D C14D H14G 109.0
C13D C14D H14H 109.0
C15D C14D H14H 109.0
H14G C14D H14H 107.8
C16D C15D C14D 113.2(4)
C16D C15D H15I 108.9
C14D C15D H15I 108.9
C16D C15D H15J 108.9
C14D C15D H15J 108.9
H15I C15D H15J 107.8
C15D C16D H16P 109.5
C15D C16D H16Q 109.5
H16P C16D H16Q 109.5
C15D C16D H16R 109.5
H16P C16D H16R 109.5
H16Q C16D H16R 109.5
O1D C17D Mn1D 179.0(5)
O2D C18D Mn1D 179.8(5)
O3D C19D Mn1D 175.6(4)
O4D C20D Mn2D 178.5(4)
O5D C21D Mn2D 176.2(5)
O6D C22D Mn2D 178.5(5)
O7D C23D Mn3D 178.8(5)
O8D C24D Mn3D 178.5(5)
O9D C25D Mn3D 177.2(4)
O10D C26D Mn4D 176.4(4)
O11D C27D Mn4D 179.4(5)
O12D C28D Mn4D 179.7(5)
C18E Mn1E C17E 91.0(2)
C18E Mn1E C19E 91.7(2)
C17E Mn1E C19E 95.9(2)
C18E Mn1E S2E 92.61(16)
C17E Mn1E S2E 93.27(16)
C19E Mn1E S2E 169.78(16)
C18E Mn1E S4E 169.98(16)
C17E Mn1E S4E 92.74(16)
C19E Mn1E S4E 97.15(16)
S2E Mn1E S4E 77.89(4)
C18E Mn1E S1E 96.96(17)
C17E Mn1E S1E 168.69(17)
C19E Mn1E S1E 91.91(16)
S2E Mn1E S1E 78.37(4)
S4E Mn1E S1E 78.16(4)
C22E Mn2E C20E 90.8(2)
C22E Mn2E C21E 91.8(2)
C20E Mn2E C21E 93.9(2)
C22E Mn2E S3E 93.38(16)
C20E Mn2E S3E 169.49(16)
C21E Mn2E S3E 95.64(17)
C22E Mn2E S2E 95.41(15)
C20E Mn2E S2E 92.48(16)
C21E Mn2E S2E 170.31(16)
S3E Mn2E S2E 77.54(4)
C22E Mn2E S1E 169.47(16)
C20E Mn2E S1E 97.45(16)
C21E Mn2E S1E 94.11(15)
S3E Mn2E S1E 77.41(4)
S2E Mn2E S1E 77.79(4)
C23E Mn3E C25E 92.2(2)
C23E Mn3E C24E 92.0(2)
C25E Mn3E C24E 91.5(2)
C23E Mn3E S4E 91.92(15)
C25E Mn3E S4E 93.34(15)
C24E Mn3E S4E 173.64(16)
C23E Mn3E S3E 169.14(15)
C25E Mn3E S3E 93.90(14)
C24E Mn3E S3E 96.80(15)
S4E Mn3E S3E 78.75(4)
C23E Mn3E S2E 94.95(16)
C25E Mn3E S2E 168.67(14)
C24E Mn3E S2E 97.02(15)
S4E Mn3E S2E 77.66(4)
S3E Mn3E S2E 77.74(4)
C28E Mn4E C26E 91.8(2)
C28E Mn4E C27E 93.6(2)
C26E Mn4E C27E 90.9(2)
C28E Mn4E S3E 92.65(14)
C26E Mn4E S3E 172.74(15)
C27E Mn4E S3E 94.61(14)
C28E Mn4E S4E 168.88(16)
C26E Mn4E S4E 96.01(14)
C27E Mn4E S4E 94.24(14)
S3E Mn4E S4E 78.85(4)
C28E Mn4E S1E 93.01(16)
C26E Mn4E S1E 96.05(15)
C27E Mn4E S1E 170.29(14)
S3E Mn4E S1E 77.97(4)
S4E Mn4E S1E 78.30(4)
C1E S1E Mn4E 111.27(17)
C1E S1E Mn1E 118.33(17)
Mn4E S1E Mn1E 100.68(5)
C1E S1E Mn2E 121.79(17)
Mn4E S1E Mn2E 101.10(5)
Mn1E S1E Mn2E 100.44(5)
C5E S2E Mn1E 111.48(16)
C5E S2E Mn3E 120.07(18)
Mn1E S2E Mn3E 101.12(5)
C5E S2E Mn2E 119.43(18)
Mn1E S2E Mn2E 100.69(5)
Mn3E S2E Mn2E 100.95(5)
C9E S3E Mn4E 113.63(17)
C9E S3E Mn3E 119.21(16)
Mn4E S3E Mn3E 99.84(4)
C9E S3E Mn2E 118.26(18)
Mn4E S3E Mn2E 101.45(5)
Mn3E S3E Mn2E 101.46(5)
C13E S4E Mn3E 113.64(16)
C13E S4E Mn4E 119.76(16)
Mn3E S4E Mn4E 99.79(4)
C13E S4E Mn1E 118.43(16)
Mn3E S4E Mn1E 101.33(5)
Mn4E S4E Mn1E 100.74(5)
C2E C1E S1E 114.0(3)
C2E C1E H1EA 108.8
S1E C1E H1EA 108.8
C2E C1E H1EB 108.8
S1E C1E H1EB 108.8
H1EA C1E H1EB 107.7
C1E C2E C3E 110.5(4)
C1E C2E H2EA 109.6
C3E C2E H2EA 109.6
C1E C2E H2EB 109.6
C3E C2E H2EB 109.6
H2EA C2E H2EB 108.1
C4E C3E C2E 113.9(5)
C4E C3E H3EA 108.8
C2E C3E H3EA 108.8
C4E C3E H3EB 108.8
C2E C3E H3EB 108.8
H3EA C3E H3EB 107.7
C3E C4E H4EA 109.5
C3E C4E H4EB 109.5
H4EA C4E H4EB 109.5
C3E C4E H4EC 109.5
H4EA C4E H4EC 109.5
H4EB C4E H4EC 109.5
C6E C5E C6T 33.9(8)
C6E C5E S2E 115.0(4)
C6T C5E S2E 114.4(7)
C6E C5E H5EA 108.5
C6T C5E H5EA 132.5
S2E C5E H5EA 108.5
C6E C5E H5EB 108.5
C6T C5E H5EB 77.4
S2E C5E H5EB 108.5
H5EA C5E H5EB 107.5
C6E C5E H5EX 77.1
C6T C5E H5EX 108.7
S2E C5E H5EX 108.7
H5EA C5E H5EX 35.6
H5EB C5E H5EX 135.0
C6E C5E H5EY 131.9
C6T C5E H5EY 108.7
S2E C5E H5EY 108.7
H5EA C5E H5EY 74.4
H5EB C5E H5EY 35.3
H5EX C5E H5EY 107.6
C5E C6E C7E 107.9(6)
C5E C6E H6EA 110.1
C7E C6E H6EA 110.1
C5E C6E H6EB 110.1
C7E C6E H6EB 110.1
H6EA C6E H6EB 108.4
C8E C7E C6E 111.4(7)
C8E C7E H7EA 109.3
C6E C7E H7EA 109.3
C8E C7E H7EB 109.4
C6E C7E H7EB 109.4
H7EA C7E H7EB 108.0
C7E C8E H8EA 109.5
C7E C8E H8EB 109.5
H8EA C8E H8EB 109.5
C7E C8E H8EC 109.5
H8EA C8E H8EC 109.5
H8EB C8E H8EC 109.5
C7T C6T C5E 121.3(16)
C7T C6T H6TA 107.0
C5E C6T H6TA 107.0
C7T C6T H6TB 107.0
C5E C6T H6TB 107.0
H6TA C6T H6TB 106.7
C8T C7T C6T 84.5(18)
C8T C7T H7TA 114.5
C6T C7T H7TA 114.6
C8T C7T H7TB 114.6
C6T C7T H7TB 114.6
H7TA C7T H7TB 111.7
C7T C8T H8TA 109.5
C7T C8T H8TB 109.5
H8TA C8T H8TB 109.5
C7T C8T H8TC 109.5
H8TA C8T H8TC 109.5
H8TB C8T H8TC 109.5
C10R C9E C10E 80.8(9)
C10R C9E S3E 125.9(9)
C10E C9E S3E 116.4(4)
C10R C9E H9EA 27.6
C10E C9E H9EA 108.2
S3E C9E H9EA 108.2
C10R C9E H9EB 113.9
C10E C9E H9EB 108.2
S3E C9E H9EB 108.2
H9EA C9E H9EB 107.3
C10R C9E H9ES 105.8
C10E C9E H9ES 121.4
S3E C9E H9ES 105.8
H9EA C9E H9ES 94.0
H9EB C9E H9ES 15.7
C10R C9E H9ET 105.8
C10E C9E H9ET 26.2
S3E C9E H9ET 105.8
H9EA C9E H9ET 133.5
H9EB C9E H9ET 90.8
H9ES C9E H9ET 106.2
C9E C10E C11E 111.4(5)
C9E C10E H10I 109.3
C11E C10E H10I 109.3
C9E C10E H10J 109.3
C11E C10E H10J 109.3
H10I C10E H10J 108.0
C12E C11E C10E 112.5(6)
C12E C11E H11I 109.1
C10E C11E H11I 109.1
C12E C11E H11J 109.1
C10E C11E H11J 109.1
H11I C11E H11J 107.8
C11E C12E H12M 109.5
C11E C12E H12N 109.5
H12M C12E H12N 109.5
C11E C12E H12O 109.5
H12M C12E H12O 109.5
H12N C12E H12O 109.5
C9E C10R C11R 115.5(16)
C9E C10R H10K 108.4
C11R C10R H10K 108.4
C9E C10R H10L 108.4
C11R C10R H10L 108.4
H10K C10R H10L 107.5
C12R C11R C10R 110.8(17)
C12R C11R H11K 109.5
C10R C11R H11K 109.5
C12R C11R H11L 109.5
C10R C11R H11L 109.5
H11K C11R H11L 108.1
C11R C12R H12P 109.5
C11R C12R H12Q 109.5
H12P C12R H12Q 109.5
C11R C12R H12R 109.5
H12P C12R H12R 109.5
H12Q C12R H12R 109.5
C14E C13E S4E 114.0(3)
C14E C13E H13I 108.7
S4E C13E H13I 108.7
C14E C13E H13J 108.7
S4E C13E H13J 108.7
H13I C13E H13J 107.6
C15R C14E C13E 126.0(9)
C15R C14E C15E 19.7(7)
C13E C14E C15E 108.1(6)
C15R C14E H14I 106.4
C13E C14E H14I 110.1
C15E C14E H14I 110.1
C15R C14E H14J 94.0
C13E C14E H14J 110.1
C15E C14E H14J 110.1
H14I C14E H14J 108.4
C15R C14E H14P 105.8
C13E C14E H14P 105.8
C15E C14E H14P 122.7
H14I C14E H14P 99.5
H14J C14E H14P 12.9
C15R C14E H14Q 105.8
C13E C14E H14Q 105.8
C15E C14E H14Q 107.1
H14I C14E H14Q 7.0
H14J C14E H14Q 115.4
H14P C14E H14Q 106.2
C14E C15E C16E 108.4(6)
C14E C15E H15K 110.0
C16E C15E H15K 110.0
C14E C15E H15L 110.0
C16E C15E H15L 110.0
H15K C15E H15L 108.4
C15E C16E H16S 109.5
C15E C16E H16T 109.5
H16S C16E H16T 109.5
C15E C16E H16U 109.5
H16S C16E H16U 109.5
H16T C16E H16U 109.5
C14E C15R C16R 118.2(13)
C14E C15R H15M 107.8
C16R C15R H15M 107.8
C14E C15R H15N 107.8
C16R C15R H15N 107.8
H15M C15R H15N 107.1
C15R C16R H16V 109.5
C15R C16R H16W 109.5
H16V C16R H16W 109.5
C15R C16R H166 109.5
H16V C16R H166 109.5
H16W C16R H166 109.5
O1E C17E Mn1E 177.8(5)
O2E C18E Mn1E 175.7(5)
O3E C19E Mn1E 178.3(5)
O4E C20E Mn2E 177.1(5)
O5E C21E Mn2E 179.4(5)
O6E C22E Mn2E 178.3(4)
O7E C23E Mn3E 177.6(5)
O8E C24E Mn3E 177.3(5)
O9E C25E Mn3E 179.2(4)
O10E C26E Mn4E 178.4(5)
O11E C27E Mn4E 179.2(4)
O12E C28E Mn4E 178.2(5)
C17F Mn1F C19F 91.5(2)
C17F Mn1F C18F 91.1(2)
C19F Mn1F C18F 93.7(2)
C17F Mn1F S2F 97.63(16)
C19F Mn1F S2F 91.88(14)
C18F Mn1F S2F 169.57(17)
C17F Mn1F S4F 94.44(15)
C19F Mn1F S4F 168.19(14)
C18F Mn1F S4F 96.43(15)
S2F Mn1F S4F 77.23(4)
C17F Mn1F S1F 171.64(15)
C19F Mn1F S1F 95.83(15)
C18F Mn1F S1F 92.47(17)
S2F Mn1F S1F 78.16(4)
S4F Mn1F S1F 77.64(4)
C22F Mn2F C21F 89.7(2)
C22F Mn2F C20F 93.1(2)
C21F Mn2F C20F 93.5(2)
C22F Mn2F S2F 92.26(15)
C21F Mn2F S2F 91.61(15)
C20F Mn2F S2F 172.60(16)
C22F Mn2F S3F 94.61(15)
C21F Mn2F S3F 169.06(15)
C20F Mn2F S3F 96.30(16)
S2F Mn2F S3F 78.20(4)
C22F Mn2F S1F 169.28(15)
C21F Mn2F S1F 96.15(15)
C20F Mn2F S1F 95.45(16)
S2F Mn2F S1F 78.66(4)
S3F Mn2F S1F 78.07(4)
C23F Mn3F C25F 92.4(2)
C23F Mn3F C24F 91.4(2)
C25F Mn3F C24F 93.2(2)
C23F Mn3F S1F 93.81(17)
C25F Mn3F S1F 169.57(16)
C24F Mn3F S1F 94.99(15)
C23F Mn3F S4F 95.78(18)
C25F Mn3F S4F 92.76(16)
C24F Mn3F S4F 170.46(16)
S1F Mn3F S4F 78.32(4)
C23F Mn3F S3F 171.03(18)
C25F Mn3F S3F 94.91(16)
C24F Mn3F S3F 93.30(16)
S1F Mn3F S3F 78.18(4)
S4F Mn3F S3F 78.76(4)
C26F Mn4F C28F 90.6(2)
C26F Mn4F C27F 92.7(2)
C28F Mn4F C27F 92.7(2)
C26F Mn4F S2F 94.60(15)
C28F Mn4F S2F 95.57(14)
C27F Mn4F S2F 168.97(15)
C26F Mn4F S4F 172.21(15)
C28F Mn4F S4F 90.91(15)
C27F Mn4F S4F 94.91(16)
S2F Mn4F S4F 77.65(4)
C26F Mn4F S3F 99.13(17)
C28F Mn4F S3F 168.67(15)
C27F Mn4F S3F 92.64(15)
S2F Mn4F S3F 78.01(4)
S4F Mn4F S3F 78.66(4)
C1F S1F Mn3F 112.15(18)
C1F S1F Mn2F 119.82(16)
Mn3F S1F Mn2F 100.94(5)
C1F S1F Mn1F 120.20(18)
Mn3F S1F Mn1F 100.81(5)
Mn2F S1F Mn1F 99.67(5)
C5F S2F Mn2F 111.80(15)
C5F S2F Mn4F 118.91(15)
Mn2F S2F Mn4F 101.13(5)
C5F S2F Mn1F 119.62(16)
Mn2F S2F Mn1F 100.68(5)
Mn4F S2F Mn1F 101.72(4)
C9F S3F Mn2F 117.5(2)
C9F S3F Mn3F 115.6(2)
Mn2F S3F Mn3F 101.02(5)
C9F S3F Mn4F 119.32(19)
Mn2F S3F Mn4F 100.42(5)
Mn3F S3F Mn4F 99.81(5)
C13F S4F Mn4F 111.60(16)
C13F S4F Mn3F 119.21(18)
Mn4F S4F Mn3F 100.16(5)
C13F S4F Mn1F 120.37(17)
Mn4F S4F Mn1F 101.23(5)
Mn3F S4F Mn1F 101.07(5)
C2F C1F S1F 113.8(4)
C2F C1F H1FA 108.8
S1F C1F H1FA 108.8
C2F C1F H1FB 108.8
S1F C1F H1FB 108.8
H1FA C1F H1FB 107.7
C1F C2F C3F 112.6(5)
C1F C2F H2FA 109.1
C3F C2F H2FA 109.1
C1F C2F H2FB 109.1
C3F C2F H2FB 109.1
H2FA C2F H2FB 107.8
C4F C3F C2F 114.1(5)
C4F C3F H3FA 108.7
C2F C3F H3FA 108.7
C4F C3F H3FB 108.7
C2F C3F H3FB 108.7
H3FA C3F H3FB 107.6
C3F C4F H4FA 109.5
C3F C4F H4FB 109.5
H4FA C4F H4FB 109.5
C3F C4F H4FC 109.5
H4FA C4F H4FC 109.5
H4FB C4F H4FC 109.5
C6F C5F S2F 114.9(3)
C6F C5F H5FA 108.5
S2F C5F H5FA 108.5
C6F C5F H5FB 108.5
S2F C5F H5FB 108.5
H5FA C5F H5FB 107.5
C5F C6F C7F 112.5(4)
C5F C6F H6FA 109.1
C7F C6F H6FA 109.1
C5F C6F H6FB 109.1
C7F C6F H6FB 109.1
H6FA C6F H6FB 107.8
C8F C7F C6F 113.4(4)
C8F C7F H7FA 108.9
C6F C7F H7FA 108.9
C8F C7F H7FB 108.9
C6F C7F H7FB 108.9
H7FA C7F H7FB 107.7
C7F C8F H8FA 109.5
C7F C8F H8FB 109.5
H8FA C8F H8FB 109.5
C7F C8F H8FC 109.5
H8FA C8F H8FC 109.5
H8FB C8F H8FC 109.5
C10Y C9F C10F 67.9(8)
C10Y C9F S3F 128.1(7)
C10F C9F S3F 116.9(5)
C10Y C9F H9FA 40.2
C10F C9F H9FA 108.1
S3F C9F H9FA 108.1
C10Y C9F H9FB 119.4
C10F C9F H9FB 108.1
S3F C9F H9FB 108.1
H9FA C9F H9FB 107.3
C10Y C9F H9FY 105.3
C10F C9F H9FY 130.7
S3F C9F H9FY 105.3
H9FA C9F H9FY 79.8
H9FB C9F H9FY 30.5
C10Y C9F H9FZ 105.3
C10F C9F H9FZ 40.8
S3F C9F H9FZ 105.3
H9FA C9F H9FZ 143.2
H9FB C9F H9FZ 76.1
H9FY C9F H9FZ 106.0
C9F C10F C11F 115.7(7)
C9F C10F H10M 108.4
C11F C10F H10M 108.4
C9F C10F H10N 108.4
C11F C10F H10N 108.4
H10M C10F H10N 107.4
C12F C11F C10F 112.6(8)
C12F C11F H11M 109.1
C10F C11F H11M 109.1
C12F C11F H11N 109.1
C10F C11F H11N 109.1
H11M C11F H11N 107.8
C11F C12F H12S 109.5
C11F C12F H12T 109.5
H12S C12F H12T 109.5
C11F C12F H12U 109.5
H12S C12F H12U 109.5
H12T C12F H12U 109.5
C9F C10Y C11Y 119.3(11)
C9F C10Y H10O 107.5
C11Y C10Y H10O 107.5
C9F C10Y H10P 107.5
C11Y C10Y H10P 107.5
H10O C10Y H10P 107.0
C10Y C11Y C12Y 109.7(13)
C10Y C11Y H11O 109.7
C12Y C11Y H11O 109.7
C10Y C11Y H11P 109.7
C12Y C11Y H11P 109.7
H11O C11Y H11P 108.2
C11Y C12Y H12V 109.5
C11Y C12Y H12W 109.5
H12V C12Y H12W 109.5
C11Y C12Y H12X 109.5
H12V C12Y H12X 109.5
H12W C12Y H12X 109.5
C14F C13F S4F 114.8(3)
C14F C13F H13K 108.6
S4F C13F H13K 108.6
C14F C13F H13L 108.6
S4F C13F H13L 108.6
H13K C13F H13L 107.6
C13F C14F C15F 112.9(5)
C13F C14F H14K 109.0
C15F C14F H14K 109.0
C13F C14F H14L 109.0
C15F C14F H14L 109.0
H14K C14F H14L 107.8
C16F C15F C14F 110.7(5)
C16F C15F H15O 109.5
C14F C15F H15O 109.5
C16F C15F H15P 109.5
C14F C15F H15P 109.5
H15O C15F H15P 108.1
C15F C16F H16Y 109.5
C15F C16F H16Z 109.5
H16Y C16F H16Z 109.5
C15F C16F H16X 109.5
H16Y C16F H16X 109.5
H16Z C16F H16X 109.5
O1F C17F Mn1F 177.9(5)
O2F C18F Mn1F 178.8(5)
O3F C19F Mn1F 176.3(4)
O4F C20F Mn2F 178.4(5)
O5F C21F Mn2F 174.7(4)
O6F C22F Mn2F 177.8(4)
O7F C23F Mn3F 177.4(5)
O8F C24F Mn3F 179.3(5)
O9F C25F Mn3F 178.0(5)
O10F C26F Mn4F 176.4(5)
O11F C27F Mn4F 178.6(5)
O12F C28F Mn4F 177.8(4)

loop_
_geom_bond_atom_site_label_1
_geom_bond_atom_site_label_2
_geom_bond_distance
Mn1A C19A 1.803(5)
Mn1A C18A 1.813(5)
Mn1A C17A 1.823(5)
Mn1A S4A 2.3698(13)
Mn1A S2A 2.3748(12)
Mn1A S1A 2.3813(12)
Mn2A C22A 1.799(5)
Mn2A C21A 1.807(5)
Mn2A C20A 1.819(5)
Mn2A S2A 2.3598(12)
Mn2A S1A 2.3741(12)
Mn2A S3A 2.3781(12)
Mn3A C23A 1.806(5)
Mn3A C25A 1.810(5)
Mn3A C24A 1.824(5)
Mn3A S2A 2.3649(12)
Mn3A S4A 2.3743(12)
Mn3A S3A 2.3885(12)
Mn4A C27A 1.805(5)
Mn4A C26A 1.809(5)
Mn4A C28A 1.815(5)
Mn4A S1A 2.3612(13)
Mn4A S4A 2.3614(13)
Mn4A S3A 2.3638(12)
S1A C1A 1.819(4)
S2A C5A 1.812(4)
S3A C9A 1.822(4)
S4A C13A 1.819(4)
O1A C17A 1.134(5)
O2A C18A 1.144(5)
O3A C19A 1.148(5)
O4A C20A 1.139(5)
O5A C21A 1.148(5)
O6A C22A 1.146(5)
O7A C23A 1.146(5)
O8A C24A 1.141(5)
O9A C25A 1.142(5)
O10A C26A 1.150(5)
O11A C27A 1.148(5)
O12A C28A 1.144(5)
C1A C2A 1.475(6)
C1A H1AA 0.9700
C1A H1AB 0.9700
C2A C3A 1.532(6)
C2A H2AA 0.9700
C2A H2AB 0.9700
C3A C4A 1.503(7)
C3A H3AA 0.9700
C3A H3AB 0.9700
C4A H4AA 0.9600
C4A H4AB 0.9600
C4A H4AC 0.9600
C5A C6A 1.508(6)
C5A H5AA 0.9700
C5A H5AB 0.9700
C6A C7A 1.520(6)
C6A H6AA 0.9700
C6A H6AB 0.9700
C7A C8A 1.527(6)
C7A H7AA 0.9700
C7A H7AB 0.9700
C8A H8AA 0.9600
C8A H8AB 0.9600
C8A H8AC 0.9600
C9A C10A 1.510(6)
C9A H9AA 0.9700
C9A H9AB 0.9700
C10A C11A 1.521(6)
C10A H10A 0.9700
C10A H10B 0.9700
C11A C12A 1.511(6)
C11A H11A 0.9700
C11A H11B 0.9700
C12A H12A 0.9600
C12A H12B 0.9600
C12A H12C 0.9600
C13A C14A 1.494(6)
C13A H13A 0.9700
C13A H13B 0.9700
C14A C15A 1.524(6)
C14A H14A 0.9700
C14A H14B 0.9700
C15A C16A 1.451(7)
C15A H15A 0.9700
C15A H15B 0.9700
C16A H16A 0.9600
C16A H16B 0.9600
C16A H16C 0.9600
Mn1B C18B 1.806(5)
Mn1B C17B 1.809(5)
Mn1B C19B 1.817(5)
Mn1B S1B 2.3654(12)
Mn1B S4B 2.3697(13)
Mn1B S2B 2.3708(12)
Mn2B C21B 1.797(5)
Mn2B C22B 1.801(5)
Mn2B C20B 1.811(5)
Mn2B S1B 2.3616(12)
Mn2B S3B 2.3705(13)
Mn2B S2B 2.3783(12)
Mn3B C25B 1.804(5)
Mn3B C23B 1.805(5)
Mn3B C24B 1.817(5)
Mn3B S2B 2.3714(13)
Mn3B S3B 2.3765(12)
Mn3B S4B 2.3785(12)
Mn4B C26B 1.801(5)
Mn4B C27B 1.810(5)
Mn4B C28B 1.821(5)
Mn4B S3B 2.3647(12)
Mn4B S4B 2.3746(12)
Mn4B S1B 2.3755(13)
S1B C1B 1.825(4)
S2B C5B 1.832(4)
S3B C9B 1.827(4)
S4B C13B 1.825(4)
O1B C17B 1.144(5)
O2B C18B 1.151(5)
O3B C19B 1.150(5)
O4B C20B 1.142(5)
O5B C21B 1.153(5)
O6B C22B 1.149(5)
O7B C23B 1.148(5)
O8B C24B 1.151(6)
O9B C25B 1.152(5)
O10B C26B 1.148(5)
O11B C27B 1.146(5)
O12B C28B 1.137(5)
C1B C2B 1.513(6)
C1B H1BA 0.9700
C1B H1BB 0.9700
C2B C3B 1.536(6)
C2B H2BA 0.9700
C2B H2BB 0.9700
C3B C4B 1.503(7)
C3B H3BA 0.9700
C3B H3BB 0.9700
C4B H4BA 0.9600
C4B H4BB 0.9600
C4B H4BC 0.9600
C5B C6B 1.524(6)
C5B H5BA 0.9700
C5B H5BB 0.9700
C6B C7B 1.543(6)
C6B H6BA 0.9700
C6B H6BB 0.9700
C7B C8B 1.499(7)
C7B H7BA 0.9700
C7B H7BB 0.9700
C8B H8BA 0.9600
C8B H8BB 0.9600
C8B H8BC 0.9600
C9B C10B 1.508(6)
C9B H9BA 0.9700
C9B H9BB 0.9700
C10B C11B 1.5323(19)
C10B H10C 0.9700
C10B H10D 0.9700
C11B C12B 1.515(6)
C11B H11C 0.9700
C11B H11D 0.9700
C12B H12D 0.9600
C12B H12E 0.9600
C12B H12F 0.9600
C13B C14B 1.491(8)
C13B H13C 0.9700
C13B H13D 0.9700
C14B C15B 1.533(2)
C14B C15T 1.535(2)
C14B H14C 0.9700
C14B H14D 0.9700
C14B H1O4 0.9700
C14B H1P4 0.9700
C15B C16B 1.532(2)
C15B H15D 0.9700
C15B H15C 0.9700
C16B H16D 0.9600
C16B H16E 0.9600
C16B H16F 0.9600
C15T C16T 1.531(2)
C15T H1O5 0.9700
C15T H1P5 0.9700
C16T H1O6 0.9600
C16T H1P6 0.9600
C16T H1Q6 0.9600
Mn1C C17C 1.776(5)
Mn1C C19C 1.803(5)
Mn1C C18C 1.804(5)
Mn1C S1C 2.3629(12)
Mn1C S3C 2.3675(13)
Mn1C S2C 2.3737(12)
Mn2C C20C 1.801(6)
Mn2C C22C 1.806(5)
Mn2C C21C 1.822(5)
Mn2C S1C 2.3612(12)
Mn2C S2C 2.3638(12)
Mn2C S4C 2.3664(14)
Mn3C C24C 1.806(5)
Mn3C C23C 1.813(4)
Mn3C C25C 1.818(5)
Mn3C S4C 2.3625(13)
Mn3C S3C 2.3640(12)
Mn3C S2C 2.3725(13)
Mn4C C27C 1.803(5)
Mn4C C28C 1.810(5)
Mn4C C26C 1.814(5)
Mn4C S1C 2.3752(13)
Mn4C S3C 2.3780(13)
Mn4C S4C 2.3892(12)
S1C C1C 1.818(5)
S2C C5C 1.824(4)
S3C C9C 1.827(4)
S4C C13C 1.825(5)
O1C C17C 1.160(6)
O2C C18C 1.144(5)
O3C C19C 1.147(5)
O4C C20C 1.154(6)
O5C C21C 1.141(5)
O6C C22C 1.149(5)
O7C C23C 1.142(5)
O8C C24C 1.147(5)
O9C C25C 1.137(5)
O10C C26C 1.145(5)
O11C C27C 1.148(5)
O12C C28C 1.149(6)
C1C C2C 1.486(6)
C1C H1CA 0.9700
C1C H1CB 0.9700
C2C C3C 1.524(6)
C2C H2CA 0.9700
C2C H2CB 0.9700
C3C C4C 1.506(7)
C3C H3CA 0.9700
C3C H3CB 0.9700
C4C H4CA 0.9600
C4C H4CB 0.9600
C4C H4CC 0.9600
C5C C6C 1.520(6)
C5C H5CA 0.9700
C5C H5CB 0.9700
C6C C7C 1.528(6)
C6C H6CA 0.9700
C6C H6CB 0.9700
C7C C8C 1.503(7)
C7C H7CA 0.9700
C7C H7CB 0.9700
C8C H8CA 0.9600
C8C H8CB 0.9600
C8C H8CC 0.9600
C9C C10C 1.505(6)
C9C H9CA 0.9700
C9C H9CB 0.9700
C10C C11C 1.509(6)
C10C H10E 0.9700
C10C H10F 0.9700
C11C C12C 1.508(7)
C11C H11E 0.9700
C11C H11F 0.9700
C12C H12G 0.9600
C12C H12H 0.9600
C12C H12I 0.9600
C13C C14C 1.495(8)
C13C H13E 0.9700
C13C H13F 0.9700
C14C C15C 1.454(10)
C14C C15X 1.665(16)
C14C H14E 0.9700
C14C H14F 0.9700
C14C H14S 0.9700
C14C H14T 0.9700
C15C C16C 1.555(15)
C15C H15E 0.9700
C15C H15F 0.9700
C16C H16J 0.9600
C16C H16K 0.9600
C16C H16L 0.9600
C15X C16X 1.49(2)
C15X H15G 0.9700
C15X H15H 0.9700
C16X H16M 0.9600
C16X H16N 0.9600
C16X H1Z6 0.9600
Mn1D C18D 1.803(5)
Mn1D C19D 1.806(5)
Mn1D C17D 1.825(5)
Mn1D S2D 2.3650(12)
Mn1D S1D 2.3658(13)
Mn1D S3D 2.3763(13)
Mn2D C21D 1.804(5)
Mn2D C22D 1.810(5)
Mn2D C20D 1.820(5)
Mn2D S1D 2.3628(12)
Mn2D S4D 2.3720(13)
Mn2D S2D 2.3725(13)
Mn3D C25D 1.809(5)
Mn3D C24D 1.809(5)
Mn3D C23D 1.811(5)
Mn3D S2D 2.3672(13)
Mn3D S3D 2.3694(12)
Mn3D S4D 2.3762(13)
Mn4D C27D 1.798(5)
Mn4D C26D 1.804(5)
Mn4D C28D 1.820(5)
Mn4D S1D 2.3583(13)
Mn4D S3D 2.3754(13)
Mn4D S4D 2.3792(13)
S1D C1D 1.826(5)
S2D C5D 1.817(4)
S3D C9D 1.829(4)
S4D C13D 1.821(4)
O1D C17D 1.134(5)
O2D C18D 1.145(5)
O3D C19D 1.148(5)
O4D C20D 1.133(5)
O5D C21D 1.147(6)
O6D C22D 1.148(5)
O7D C23D 1.150(5)
O8D C24D 1.144(6)
O9D C25D 1.150(5)
O10D C26D 1.158(5)
O11D C27D 1.153(6)
O12D C28D 1.143(5)
C1D C2D 1.463(6)
C1D H1DA 0.9700
C1D H1DB 0.9700
C2D C3D 1.554(7)
C2D H2DA 0.9700
C2D H2DB 0.9700
C3D C4D 1.463(9)
C3D C4Q 1.54(2)
C3D H3DA 0.9700
C3D H3DB 0.9700
C3D H3DS 0.9700
C3D H3DT 0.9700
C4D H4DA 0.9600
C4D H4DB 0.9600
C4D H4DC 0.9600
C4Q H4QA 0.9600
C4Q H4QB 0.9600
C4Q H4QC 0.9600
C5D C6D 1.489(6)
C5D H5DA 0.9700
C5D H5DB 0.9700
C6D C7D 1.524(7)
C6D H6DA 0.9700
C6D H6DB 0.9700
C7D C8D 1.517(8)
C7D H7DA 0.9700
C7D H7DB 0.9700
C8D H8DA 0.9600
C8D H8DB 0.9600
C8D H8DC 0.9600
C9D C10D 1.489(7)
C9D H9DA 0.9700
C9D H9DB 0.9700
C10D C11D 1.593(7)
C10D H10G 0.9700
C10D H10H 0.9700
C11D C12D 1.451(8)
C11D H11G 0.9700
C11D H11H 0.9700
C12D H12J 0.9600
C12D H12K 0.9600
C12D H12L 0.9600
C13D C14D 1.504(6)
C13D H13G 0.9700
C13D H13H 0.9700
C14D C15D 1.532(6)
C14D H14G 0.9700
C14D H14H 0.9700
C15D C16D 1.501(7)
C15D H15I 0.9700
C15D H15J 0.9700
C16D H16P 0.9600
C16D H16Q 0.9600
C16D H16R 0.9600
Mn1E C18E 1.805(6)
Mn1E C17E 1.809(5)
Mn1E C19E 1.812(5)
Mn1E S2E 2.3603(13)
Mn1E S4E 2.3666(14)
Mn1E S1E 2.3683(13)
Mn2E C22E 1.800(5)
Mn2E C20E 1.809(5)
Mn2E C21E 1.815(5)
Mn2E S3E 2.3727(13)
Mn2E S2E 2.3790(13)
Mn2E S1E 2.3796(13)
Mn3E C23E 1.801(5)
Mn3E C25E 1.807(5)
Mn3E C24E 1.817(5)
Mn3E S4E 2.3626(12)
Mn3E S3E 2.3653(12)
Mn3E S2E 2.3762(14)
Mn4E C28E 1.799(5)
Mn4E C26E 1.807(5)
Mn4E C27E 1.807(5)
Mn4E S3E 2.3593(12)
Mn4E S4E 2.3638(12)
Mn4E S1E 2.3642(14)
S1E C1E 1.830(4)
S2E C5E 1.831(5)
S3E C9E 1.816(5)
S4E C13E 1.823(4)
O1E C17E 1.144(6)
O2E C18E 1.157(6)
O3E C19E 1.154(6)
O4E C20E 1.148(6)
O5E C21E 1.146(5)
O6E C22E 1.148(5)
O7E C23E 1.142(5)
O8E C24E 1.148(5)
O9E C25E 1.139(5)
O10E C26E 1.145(5)
O11E C27E 1.149(5)
O12E C28E 1.151(5)
C1E C2E 1.502(7)
C1E H1EA 0.9700
C1E H1EB 0.9700
C2E C3E 1.550(6)
C2E H2EA 0.9700
C2E H2EB 0.9700
C3E C4E 1.495(7)
C3E H3EA 0.9700
C3E H3EB 0.9700
C4E H4EA 0.9600
C4E H4EB 0.9600
C4E H4EC 0.9600
C5E C6E 1.440(8)
C5E C6T 1.69(2)
C5E H5EA 0.9700
C5E H5EB 0.9700
C5E H5EX 0.9700
C5E H5EY 0.9700
C6E C7E 1.575(11)
C6E H6EA 0.9700
C6E H6EB 0.9700
C7E C8E 1.468(14)
C7E H7EA 0.9700
C7E H7EB 0.9700
C8E H8EA 0.9600
C8E H8EB 0.9600
C8E H8EC 0.9600
C6T C7T 1.535(2)
C6T H6TA 0.9700
C6T H6TB 0.9700
C7T C8T 1.46(3)
C7T H7TA 0.9700
C7T H7TB 0.9700
C8T H8TA 0.9600
C8T H8TB 0.9600
C8T H8TC 0.9600
C9E C10R 1.34(2)
C9E C10E 1.461(7)
C9E H9EA 0.9700
C9E H9EB 0.9700
C9E H9ES 0.9700
C9E H9ET 0.9700
C10E C11E 1.549(9)
C10E H10I 0.9700
C10E H10J 0.9700
C11E C12E 1.500(11)
C11E H11I 0.9700
C11E H11J 0.9700
C12E H12M 0.9600
C12E H12N 0.9600
C12E H12O 0.9600
C10R C11R 1.60(3)
C10R H10K 0.9700
C10R H10L 0.9700
C11R C12R 1.52(3)
C11R H11K 0.9700
C11R H11L 0.9700
C12R H12P 0.9600
C12R H12Q 0.9600
C12R H12R 0.9600
C13E C14E 1.513(6)
C13E H13I 0.9700
C13E H13J 0.9700
C14E C15R 1.437(15)
C14E C15E 1.538(2)
C14E H14I 0.9700
C14E H14J 0.9700
C14E H14P 0.9700
C14E H14Q 0.9700
C15E C16E 1.545(12)
C15E H15K 0.9700
C15E H15L 0.9700
C16E H16S 0.9600
C16E H16T 0.9600
C16E H16U 0.9600
C15R C16R 1.49(2)
C15R H15M 0.9700
C15R H15N 0.9700
C16R H16V 0.9600
C16R H16W 0.9600
C16R H166 0.9600
Mn1F C17F 1.797(5)
Mn1F C19F 1.805(5)
Mn1F C18F 1.814(5)
Mn1F S2F 2.3673(12)
Mn1F S4F 2.3779(13)
Mn1F S1F 2.3875(14)
Mn2F C22F 1.798(5)
Mn2F C21F 1.799(5)
Mn2F C20F 1.819(5)
Mn2F S2F 2.3574(12)
Mn2F S3F 2.3663(13)
Mn2F S1F 2.3724(13)
Mn3F C23F 1.798(5)
Mn3F C25F 1.811(5)
Mn3F C24F 1.818(5)
Mn3F S1F 2.3649(13)
Mn3F S4F 2.3656(13)
Mn3F S3F 2.3684(13)
Mn4F C26F 1.803(5)
Mn4F C28F 1.803(5)
Mn4F C27F 1.814(5)
Mn4F S2F 2.3590(12)
Mn4F S4F 2.3649(13)
Mn4F S3F 2.3742(13)
S1F C1F 1.838(5)
S2F C5F 1.819(5)
S3F C9F 1.822(5)
S4F C13F 1.830(4)
O1F C17F 1.158(6)
O2F C18F 1.141(5)
O3F C19F 1.155(5)
O4F C20F 1.142(5)
O5F C21F 1.158(5)
O6F C22F 1.146(5)
O7F C23F 1.155(6)
O8F C24F 1.140(6)
O9F C25F 1.147(5)
O10F C26F 1.149(5)
O11F C27F 1.143(5)
O12F C28F 1.143(5)
C1F C2F 1.493(7)
C1F H1FA 0.9700
C1F H1FB 0.9700
C2F C3F 1.531(7)
C2F H2FA 0.9700
C2F H2FB 0.9700
C3F C4F 1.467(7)
C3F H3FA 0.9700
C3F H3FB 0.9700
C4F H4FA 0.9600
C4F H4FB 0.9600
C4F H4FC 0.9600
C5F C6F 1.503(6)
C5F H5FA 0.9700
C5F H5FB 0.9700
C6F C7F 1.513(6)
C6F H6FA 0.9700
C6F H6FB 0.9700
C7F C8F 1.510(6)
C7F H7FA 0.9700
C7F H7FB 0.9700
C8F H8FA 0.9600
C8F H8FB 0.9600
C8F H8FC 0.9600
C9F C10Y 1.266(13)
C9F C10F 1.456(9)
C9F H9FA 0.9700
C9F H9FB 0.9700
C9F H9FY 0.9700
C9F H9FZ 0.9700
C10F C11F 1.556(12)
C10F H10M 0.9700
C10F H10N 0.9700
C11F C12F 1.445(16)
C11F H11M 0.9700
C11F H11N 0.9700
C12F H12S 0.9600
C12F H12T 0.9600
C12F H12U 0.9600
C10Y C11Y 1.535(2)
C10Y H10O 0.9700
C10Y H10P 0.9700
C11Y C12Y 1.58(2)
C11Y H11O 0.9700
C11Y H11P 0.9700
C12Y H12V 0.9600
C12Y H12W 0.9600
C12Y H12X 0.9600
C13F C14F 1.493(6)
C13F H13K 0.9700
C13F H13L 0.9700
C14F C15F 1.549(7)
C14F H14K 0.9700
C14F H14L 0.9700
C15F C16F 1.486(8)
C15F H15O 0.9700
C15F H15P 0.9700
C16F H16Y 0.9600
C16F H16Z 0.9600
C16F H16X 0.9600
